data_4130037
loop_
_publ_author_name
'Erickson, Jeremiah D.'
'Mednikov, Evgueni G.'
'Ivanov, Sergei A.'
'Dahl, Lawrence F.'

_publ_section_title
;
 Isolation and Structural Characterization of a Mackay 55-Metal-Atom
 Two-Shell Icosahedron of Pseudo-Ih Symmetry, Pd55L12(\m3-CO)20 (L = PR3,
 R = Isopropyl): Comparative Analysis with Interior Two-Shell Icosahedral
 Geometries in Capped Three-Shell Pd145, Pt-Centered Four-Shell Pd-Pt
 M165, and Four-Shell Au133 Nanoclusters.
;
_journal_issue 5
_journal_name_full 'Journal of the American Chemical Society'
_journal_page_first 1502
_journal_page_last 1505
_journal_paper_doi 10.1021/jacs.5b13076
_journal_volume 138
_journal_year 2016
_chemical_formula_sum 'C150 H296 O25.5 P12 Pd55'
_chemical_formula_weight 8731.51
_chemical_name_common 'Palladium Carbonyl Phosphine Cluster'
_space_group_IT_number 15
_space_group_name_Hall '-C 2yc'
_space_group_name_H-M_alt 'C 1 2/c 1'
_symmetry_cell_setting monoclinic
_symmetry_space_group_name_H-M 'C 1 2/c 1'
_atom_sites_solution_hydrogens geom
_atom_sites_solution_primary direct
_atom_sites_solution_secondary difmap
_audit_creation_method SHELXL-97
_cell_angle_alpha 90.00
_cell_angle_beta 98.1990(10)
_cell_angle_gamma 90.00
_cell_formula_units_Z 4
_cell_length_a 31.0979(7)
_cell_length_b 20.9092(5)
_cell_length_c 32.2003(7)
_cell_measurement_temperature 100(2)
_cell_volume 20723.7(8)
_computing_structure_refinement 'SHELXL-97 (Sheldrick, 2008)'
_computing_structure_solution 'SHELXS-97 (Sheldrick, 2008)'
_diffrn_ambient_temperature 100(2)
_diffrn_measured_fraction_theta_full 0.997
_diffrn_measured_fraction_theta_max 0.997
_diffrn_measurement_device_type 'Bruker SMART APEX2 area detector'
_diffrn_measurement_method 'w and f scans'
_diffrn_radiation_monochromator graphite
_diffrn_radiation_source 'fine-focus sealed tube'
_diffrn_radiation_type MoK\a
_diffrn_radiation_wavelength 0.71073
_diffrn_reflns_av_R_equivalents 0.0463
_diffrn_reflns_av_sigmaI/netI 0.0313
_diffrn_reflns_limit_h_max 41
_diffrn_reflns_limit_h_min -41
_diffrn_reflns_limit_k_max 26
_diffrn_reflns_limit_k_min -27
_diffrn_reflns_limit_l_max 40
_diffrn_reflns_limit_l_min -43
_diffrn_reflns_number 171644
_diffrn_reflns_theta_full 28.33
_diffrn_reflns_theta_max 28.33
_diffrn_reflns_theta_min 1.18
_exptl_absorpt_coefficient_mu 4.776
_exptl_absorpt_correction_T_max 0.7159
_exptl_absorpt_correction_T_min 0.5565
_exptl_absorpt_correction_type analytical
_exptl_absorpt_process_details
;
SADABS  (Bruker-AXS, 2007)
;
_exptl_crystal_colour black
_exptl_crystal_density_diffrn 2.799
_exptl_crystal_density_method 'not measured'
_exptl_crystal_description 'block crystal'
_exptl_crystal_F_000 16440
_exptl_crystal_size_max 0.14
_exptl_crystal_size_mid 0.10
_exptl_crystal_size_min 0.08
_refine_diff_density_max 2.226
_refine_diff_density_min -3.011
_refine_diff_density_rms 0.273
_refine_ls_extinction_method none
_refine_ls_goodness_of_fit_ref 1.075
_refine_ls_hydrogen_treatment mixed
_refine_ls_matrix_type full
_refine_ls_number_parameters 952
_refine_ls_number_reflns 25748
_refine_ls_number_restraints 81
_refine_ls_restrained_S_all 1.087
_refine_ls_R_factor_all 0.0743
_refine_ls_R_factor_gt 0.0442
_refine_ls_shift/su_max 0.003
_refine_ls_shift/su_mean 0.000
_refine_ls_structure_factor_coef Fsqd
_refine_ls_weighting_details 'calc w=1/[\s^2^(Fo^2^)+(0.0412P)^2^+853.2080P] where P=(Fo^2^+2Fc^2^)/3'
_refine_ls_weighting_scheme calc
_refine_ls_wR_factor_gt 0.1058
_refine_ls_wR_factor_ref 0.1285
_reflns_number_gt 18137
_reflns_number_total 25748
_reflns_threshold_expression >2sigma(I)
_cod_data_source_file ja5b13076_si_003.cif
_cod_data_source_block dahl451
_cod_original_sg_symbol_H-M C2/c
_cod_original_formula_sum 'C150 H296 O25.50 P12 Pd55'
_cod_database_code 4130037

loop_
_symmetry_equiv_pos_as_xyz
'x, y, z'
'-x, y, -z+1/2'
'x+1/2, y+1/2, z'
'-x+1/2, y+1/2, -z+1/2'
'-x, -y, -z'
'x, -y, z-1/2'
'-x+1/2, -y+1/2, -z'
'x+1/2, -y+1/2, z-1/2'

loop_
_atom_site_label
_atom_site_type_symbol
_atom_site_fract_x
_atom_site_fract_y
_atom_site_fract_z
_atom_site_U_iso_or_equiv
_atom_site_adp_type
_atom_site_occupancy
_atom_site_symmetry_multiplicity
_atom_site_calc_flag
_atom_site_refinement_flags
_atom_site_disorder_assembly
_atom_site_disorder_group
Pd1 Pd 0.968782(19) 0.33989(3) 0.214395(19) 0.01285(12) Uani 1 1 d . . .
Pd2 Pd 0.982195(18) 0.23238(3) 0.167272(18) 0.01250(11) Uani 1 1 d . . .
Pd3 Pd 0.968710(19) 0.12513(3) 0.214453(19) 0.01200(12) Uani 1 1 d . . .
Pd4 Pd 1.052863(19) 0.29869(3) 0.209157(19) 0.01294(12) Uani 1 1 d . . .
Pd5 Pd 0.917111(18) 0.23248(3) 0.217643(18) 0.01224(11) Uani 1 1 d . . .
Pd6 Pd 1.052694(18) 0.16617(3) 0.209054(19) 0.01221(12) Uani 1 1 d . . .
Pd7 Pd 1.0000 0.00974(4) 0.2500 0.01459(17) Uani 1 2 d S . .
Pd8 Pd 1.140819(19) 0.30110(3) 0.24129(2) 0.01593(12) Uani 1 1 d . . .
Pd9 Pd 1.0000 0.23258(4) 0.2500 0.01033(14) Uani 1 2 d S . .
Pd10 Pd 0.834369(19) 0.23166(3) 0.18485(2) 0.01626(12) Uani 1 1 d . . .
Pd11 Pd 0.88152(2) 0.12103(3) 0.17950(2) 0.01511(12) Uani 1 1 d . . .
Pd12 Pd 0.91245(2) 0.41231(3) 0.25529(2) 0.01581(13) Uani 1 1 d . . .
Pd13 Pd 1.10592(2) 0.36395(3) 0.16777(2) 0.01745(13) Uani 1 1 d . . .
Pd14 Pd 1.02287(2) 0.41270(3) 0.17100(2) 0.01623(13) Uani 1 1 d . . .
Pd15 Pd 0.94882(2) 0.12097(3) 0.12728(2) 0.01608(13) Uani 1 1 d . . .
Pd16 Pd 1.10491(2) 0.09906(3) 0.16795(2) 0.01731(13) Uani 1 1 d . . .
Pd17 Pd 1.109348(19) 0.23177(3) 0.164852(19) 0.01685(12) Uani 1 1 d . . .
Pd18 Pd 0.93824(2) 0.44826(3) 0.17931(2) 0.01797(13) Uani 1 1 d . B .
Pd19 Pd 0.91284(2) 0.05216(3) 0.25587(2) 0.01545(12) Uani 1 1 d . . .
Pd20 Pd 1.02187(2) 0.05214(3) 0.17093(2) 0.01554(13) Uani 1 1 d . . .
Pd21 Pd 0.859208(19) 0.16377(3) 0.25911(2) 0.01530(12) Uani 1 1 d . . .
Pd22 Pd 0.93655(2) 0.01699(3) 0.17978(2) 0.01721(13) Uani 1 1 d . . .
Pd23 Pd 1.0000 0.45535(4) 0.2500 0.01580(17) Uani 1 2 d S . .
Pd24 Pd 0.88175(2) 0.34409(3) 0.17918(2) 0.01537(12) Uani 1 1 d . . .
Pd25 Pd 0.96486(2) 0.23258(3) 0.084219(19) 0.01728(12) Uani 1 1 d . . .
Pd26 Pd 0.94973(2) 0.34426(3) 0.12737(2) 0.01588(13) Uani 1 1 d . . .
Pd27 Pd 0.895637(19) 0.23332(3) 0.130389(19) 0.01554(12) Uani 1 1 d . . .
Pd28 Pd 1.03635(2) 0.30145(3) 0.12177(2) 0.01701(13) Uani 1 1 d . . .
Pd29 Pd 1.03604(2) 0.16328(3) 0.12155(2) 0.01674(13) Uani 1 1 d . . .
P1 P 0.90598(10) -0.07470(12) 0.15402(9) 0.0325(6) Uani 1 1 d . . .
P2 P 1.14632(10) 0.03809(17) 0.13274(9) 0.0417(8) Uani 1 1 d . . .
P3 P 0.95320(10) 0.23171(14) 0.01378(8) 0.0337(6) Uani 1 1 d . . .
P4 P 1.15225(8) 0.41494(13) 0.13164(9) 0.0301(6) Uani 1 1 d D . .
P5 P 0.91480(11) 0.54261(13) 0.15158(10) 0.0399(7) Uani 1 1 d D . .
P6 P 0.76471(7) 0.22838(13) 0.15536(9) 0.0274(5) Uani 1 1 d . . .
O1 O 0.94403(19) -0.0689(3) 0.29407(19) 0.0192(12) Uani 1 1 d . . .
O2 O 0.82039(19) 0.4176(3) 0.2203(2) 0.0222(13) Uani 1 1 d . . .
O3 O 1.20177(19) 0.2334(3) 0.1967(2) 0.0240(13) Uani 1 1 d . . .
O4 O 0.9426(2) 0.5333(3) 0.2935(2) 0.0237(14) Uani 1 1 d . . .
O5 O 0.85989(19) 0.3489(3) 0.08783(19) 0.0198(12) Uani 1 1 d . . .
O6 O 0.8580(2) 0.1202(3) 0.08826(19) 0.0230(13) Uani 1 1 d . . .
O7 O 1.0037(2) 0.0453(3) 0.08030(19) 0.0237(14) Uani 1 1 d . . .
O8 O 1.0932(2) 0.2326(3) 0.0730(2) 0.0272(14) Uani 1 1 d . . .
O9 O 0.82112(19) 0.0469(3) 0.2211(2) 0.0214(13) Uani 1 1 d . . .
O10 O 1.0042(2) 0.4199(3) 0.0798(2) 0.0244(14) Uani 1 1 d . . .
C1 C 0.9531(3) -0.0171(4) 0.2861(3) 0.0192(17) Uani 1 1 d . . .
C2 C 0.8510(3) 0.3862(4) 0.2251(3) 0.0190(17) Uani 1 1 d . . .
C3 C 1.1673(3) 0.2321(4) 0.2060(3) 0.0205(16) Uani 1 1 d . . .
C4 C 0.9527(3) 0.4811(4) 0.2860(3) 0.0197(17) Uani 1 1 d . . .
C5 C 0.8837(3) 0.3288(4) 0.1158(3) 0.0180(17) Uani 1 1 d . . .
C6 C 0.8826(3) 0.1381(4) 0.1161(3) 0.0213(18) Uani 1 1 d . . .
C7 C 1.0031(3) 0.0773(4) 0.1093(3) 0.0205(18) Uani 1 1 d . . .
C8 C 1.0770(3) 0.2319(5) 0.1035(3) 0.0235(18) Uani 1 1 d . . .
C9 C 0.8520(3) 0.0786(4) 0.2264(3) 0.0200(17) Uani 1 1 d . . .
C10 C 1.0039(3) 0.3870(4) 0.1089(3) 0.0221(18) Uani 1 1 d . . .
C11 C 0.8847(5) -0.0694(6) 0.0981(4) 0.059(4) Uani 1 1 d . . .
H11 H 0.8838 -0.1142 0.0871 0.071 Uiso 1 1 calc R . .
C12 C 0.8377(6) -0.0429(9) 0.0875(5) 0.092(6) Uani 1 1 d . . .
H12A H 0.8183 -0.0666 0.1035 0.138 Uiso 1 1 calc R . .
H12B H 0.8277 -0.0480 0.0574 0.138 Uiso 1 1 calc R . .
H12C H 0.8374 0.0025 0.0949 0.138 Uiso 1 1 calc R . .
C13 C 0.9109(6) -0.0321(7) 0.0718(4) 0.078(5) Uani 1 1 d . . .
H13A H 0.9407 -0.0484 0.0757 0.116 Uiso 1 1 calc R . .
H13B H 0.9110 0.0130 0.0800 0.116 Uiso 1 1 calc R . .
H13C H 0.8983 -0.0362 0.0422 0.116 Uiso 1 1 calc R . .
C14 C 0.9420(5) -0.1441(6) 0.1586(4) 0.053(3) Uani 1 1 d . . .
H14 H 0.9235 -0.1816 0.1484 0.064 Uiso 1 1 calc R . .
C15 C 0.9611(4) -0.1592(6) 0.2036(4) 0.052(3) Uani 1 1 d . . .
H15A H 0.9376 -0.1636 0.2207 0.079 Uiso 1 1 calc R . .
H15B H 0.9806 -0.1245 0.2147 0.079 Uiso 1 1 calc R . .
H15C H 0.9775 -0.1994 0.2043 0.079 Uiso 1 1 calc R . .
C16 C 0.9762(6) -0.1405(8) 0.1316(5) 0.090(6) Uani 1 1 d . . .
H16A H 0.9630 -0.1316 0.1027 0.135 Uiso 1 1 calc R . .
H16B H 0.9917 -0.1814 0.1326 0.135 Uiso 1 1 calc R . .
H16C H 0.9966 -0.1063 0.1416 0.135 Uiso 1 1 calc R . .
C17 C 0.8561(4) -0.1015(6) 0.1776(5) 0.058(4) Uani 1 1 d . . .
H17 H 0.8328 -0.0701 0.1672 0.070 Uiso 1 1 calc R . .
C18 C 0.8385(6) -0.1680(7) 0.1606(5) 0.075(5) Uani 1 1 d . . .
H18A H 0.8352 -0.1679 0.1299 0.112 Uiso 1 1 calc R . .
H18B H 0.8102 -0.1761 0.1697 0.112 Uiso 1 1 calc R . .
H18C H 0.8590 -0.2016 0.1716 0.112 Uiso 1 1 calc R . .
C19 C 0.8598(4) -0.0993(6) 0.2234(4) 0.048(3) Uani 1 1 d . . .
H19A H 0.8706 -0.0572 0.2335 0.072 Uiso 1 1 calc R . .
H19B H 0.8800 -0.1325 0.2356 0.072 Uiso 1 1 calc R . .
H19C H 0.8311 -0.1068 0.2320 0.072 Uiso 1 1 calc R . .
C20 C 1.1510(5) 0.0624(7) 0.0790(4) 0.055(4) Uani 1 1 d . . .
H20 H 1.1656 0.0270 0.0655 0.066 Uiso 1 1 calc R . .
C21 C 1.1078(5) 0.0750(6) 0.0526(4) 0.059(4) Uani 1 1 d . . .
H21A H 1.0900 0.0362 0.0512 0.088 Uiso 1 1 calc R . .
H21B H 1.1125 0.0873 0.0242 0.088 Uiso 1 1 calc R . .
H21C H 1.0929 0.1098 0.0651 0.088 Uiso 1 1 calc R . .
C22 C 1.1795(6) 0.1193(8) 0.0809(5) 0.083(5) Uani 1 1 d . . .
H22A H 1.2074 0.1095 0.0980 0.125 Uiso 1 1 calc R . .
H22B H 1.1657 0.1551 0.0935 0.125 Uiso 1 1 calc R . .
H22C H 1.1845 0.1310 0.0525 0.125 Uiso 1 1 calc R . .
C23 C 1.1235(4) -0.0497(6) 0.1264(4) 0.055(4) Uani 1 1 d . . .
H23 H 1.1278 -0.0686 0.1552 0.066 Uiso 1 1 calc R . .
C24 C 1.0781(5) -0.0577(6) 0.1109(4) 0.061(4) Uani 1 1 d . . .
H24A H 1.0608 -0.0318 0.1277 0.092 Uiso 1 1 calc R . .
H24B H 1.0702 -0.1029 0.1128 0.092 Uiso 1 1 calc R . .
H24C H 1.0725 -0.0439 0.0815 0.092 Uiso 1 1 calc R . .
C25 C 1.1511(5) -0.0906(8) 0.1005(5) 0.069(4) Uani 1 1 d . . .
H25A H 1.1819 -0.0858 0.1118 0.103 Uiso 1 1 calc R . .
H25B H 1.1464 -0.0764 0.0712 0.103 Uiso 1 1 calc R . .
H25C H 1.1427 -0.1356 0.1020 0.103 Uiso 1 1 calc R . .
C26 C 1.2020(4) 0.0235(6) 0.1591(4) 0.048(3) Uani 1 1 d . . .
H26 H 1.2206 0.0113 0.1376 0.058 Uiso 1 1 calc R . .
C27 C 1.2046(4) -0.0293(7) 0.1922(5) 0.059(4) Uani 1 1 d . . .
H27A H 1.1927 -0.0690 0.1792 0.089 Uiso 1 1 calc R . .
H27B H 1.1877 -0.0167 0.2144 0.089 Uiso 1 1 calc R . .
H27C H 1.2350 -0.0360 0.2044 0.089 Uiso 1 1 calc R . .
C28 C 1.2213(4) 0.0824(7) 0.1824(5) 0.066(5) Uani 1 1 d . . .
H28A H 1.2209 0.1183 0.1627 0.099 Uiso 1 1 calc R . .
H28B H 1.2513 0.0735 0.1949 0.099 Uiso 1 1 calc R . .
H28C H 1.2041 0.0935 0.2046 0.099 Uiso 1 1 calc R . .
C29 C 0.9499(5) 0.1512(6) -0.0104(3) 0.051(3) Uani 1 1 d . . .
H29 H 0.9357 0.1567 -0.0400 0.062 Uiso 1 1 calc R . .
C30 C 0.9202(5) 0.1059(6) 0.0114(4) 0.056(4) Uani 1 1 d . . .
H30A H 0.8921 0.1267 0.0123 0.084 Uiso 1 1 calc R . .
H30B H 0.9340 0.0965 0.0400 0.084 Uiso 1 1 calc R . .
H30C H 0.9157 0.0659 -0.0046 0.084 Uiso 1 1 calc R . .
C31 C 0.9901(6) 0.1158(7) -0.0119(5) 0.073(5) Uani 1 1 d . . .
H31A H 1.0102 0.1421 -0.0254 0.110 Uiso 1 1 calc R . .
H31B H 0.9836 0.0763 -0.0281 0.110 Uiso 1 1 calc R . .
H31C H 1.0035 0.1051 0.0167 0.110 Uiso 1 1 calc R . .
C32 C 1.0020(6) 0.2657(8) -0.0099(4) 0.069(4) Uani 1 1 d . . .
H32 H 1.0247 0.2316 -0.0045 0.082 Uiso 1 1 calc R . .
C33 C 0.9921(6) 0.2689(9) -0.0573(4) 0.074(5) Uani 1 1 d . . .
H33A H 0.9796 0.2282 -0.0681 0.112 Uiso 1 1 calc R . .
H33B H 1.0190 0.2771 -0.0690 0.112 Uiso 1 1 calc R . .
H33C H 0.9714 0.3036 -0.0654 0.112 Uiso 1 1 calc R . .
C34 C 1.0233(4) 0.3219(7) 0.0075(4) 0.062(4) Uani 1 1 d . . .
H34A H 1.0302 0.3171 0.0380 0.092 Uiso 1 1 calc R . .
H34B H 1.0041 0.3588 0.0011 0.092 Uiso 1 1 calc R . .
H34C H 1.0501 0.3284 -0.0045 0.092 Uiso 1 1 calc R . .
C35 C 0.9066(6) 0.2760(8) -0.0119(5) 0.073(5) Uani 1 1 d . . .
H35 H 0.9057 0.2704 -0.0428 0.087 Uiso 1 1 calc R . .
C36 C 0.8636(5) 0.2513(7) -0.0003(6) 0.074(5) Uani 1 1 d . . .
H36A H 0.8603 0.2059 -0.0075 0.111 Uiso 1 1 calc R . .
H36B H 0.8395 0.2755 -0.0158 0.111 Uiso 1 1 calc R . .
H36C H 0.8634 0.2567 0.0300 0.111 Uiso 1 1 calc R . .
C37 C 0.9118(5) 0.3501(7) -0.0020(5) 0.072(5) Uani 1 1 d . . .
H37A H 0.9389 0.3656 -0.0107 0.108 Uiso 1 1 calc R . .
H37B H 0.9126 0.3572 0.0282 0.108 Uiso 1 1 calc R . .
H37C H 0.8872 0.3733 -0.0174 0.108 Uiso 1 1 calc R . .
C38 C 1.1271(4) 0.4790(6) 0.0955(4) 0.029(3) Uiso 0.65 1 d PD A 3
H38 H 1.1511 0.5086 0.0907 0.034 Uiso 0.65 1 calc PR A 3
C39 C 1.0938(4) 0.5197(7) 0.1153(4) 0.033(3) Uiso 0.65 1 d PD A 3
H39A H 1.1090 0.5444 0.1388 0.049 Uiso 0.65 1 calc PR A 3
H39B H 1.0724 0.4915 0.1254 0.049 Uiso 0.65 1 calc PR A 3
H39C H 1.0791 0.5490 0.0941 0.049 Uiso 0.65 1 calc PR A 3
C40 C 1.1039(5) 0.4594(7) 0.0516(4) 0.035(4) Uiso 0.65 1 d PD A 3
H40A H 1.1226 0.4302 0.0385 0.053 Uiso 0.65 1 calc PR A 3
H40B H 1.0981 0.4976 0.0341 0.053 Uiso 0.65 1 calc PR A 3
H40C H 1.0765 0.4379 0.0545 0.053 Uiso 0.65 1 calc PR A 3
C41 C 1.1763(5) 0.3641(5) 0.0929(4) 0.034(4) Uiso 0.65 1 d PD A 3
H41 H 1.1518 0.3560 0.0698 0.041 Uiso 0.65 1 calc PR A 3
C42 C 1.1925(6) 0.2977(6) 0.1075(5) 0.038(4) Uiso 0.65 1 d PD A 3
H42A H 1.1700 0.2757 0.1204 0.057 Uiso 0.65 1 calc PR A 3
H42B H 1.2188 0.3019 0.1280 0.057 Uiso 0.65 1 calc PR A 3
H42C H 1.1991 0.2729 0.0833 0.057 Uiso 0.65 1 calc PR A 3
C43 C 1.2104(6) 0.4001(9) 0.0718(7) 0.054(5) Uiso 0.65 1 d PD A 3
H43A H 1.2002 0.4437 0.0649 0.081 Uiso 0.65 1 calc PR A 3
H43B H 1.2151 0.3778 0.0461 0.081 Uiso 0.65 1 calc PR A 3
H43C H 1.2378 0.4019 0.0911 0.081 Uiso 0.65 1 calc PR A 3
C44 C 1.1995(4) 0.4536(6) 0.1631(4) 0.037(4) Uiso 0.65 1 d PD A 3
H44 H 1.2173 0.4749 0.1435 0.044 Uiso 0.65 1 calc PR A 3
C45 C 1.1852(5) 0.5045(7) 0.1927(5) 0.040(4) Uiso 0.65 1 d PD A 3
H45A H 1.1674 0.5368 0.1763 0.061 Uiso 0.65 1 calc PR A 3
H45B H 1.2109 0.5249 0.2084 0.061 Uiso 0.65 1 calc PR A 3
H45C H 1.1681 0.4841 0.2124 0.061 Uiso 0.65 1 calc PR A 3
C46 C 1.2282(5) 0.4047(7) 0.1897(5) 0.044(4) Uiso 0.65 1 d PD A 3
H46A H 1.2382 0.3723 0.1714 0.066 Uiso 0.65 1 calc PR A 3
H46B H 1.2113 0.3841 0.2095 0.066 Uiso 0.65 1 calc PR A 3
H46C H 1.2533 0.4266 0.2054 0.066 Uiso 0.65 1 calc PR A 3
C38A C 1.1295(11) 0.4600(15) 0.0840(7) 0.078(15) Uiso 0.35 1 d PD A 4
H38A H 1.1543 0.4789 0.0716 0.094 Uiso 0.35 1 calc PR A 4
C39A C 1.0974(15) 0.5140(18) 0.0894(11) 0.096(18) Uiso 0.35 1 d PD A 4
H39D H 1.1035 0.5311 0.1179 0.144 Uiso 0.35 1 calc PR A 4
H39E H 1.0677 0.4973 0.0844 0.144 Uiso 0.35 1 calc PR A 4
H39F H 1.1006 0.5481 0.0692 0.144 Uiso 0.35 1 calc PR A 4
C40A C 1.1074(12) 0.4105(15) 0.0528(10) 0.072(13) Uiso 0.35 1 d PD A 4
H40D H 1.1296 0.3839 0.0425 0.109 Uiso 0.35 1 calc PR A 4
H40E H 1.0903 0.4325 0.0292 0.109 Uiso 0.35 1 calc PR A 4
H40F H 1.0882 0.3834 0.0669 0.109 Uiso 0.35 1 calc PR A 4
C41A C 1.1946(6) 0.3613(10) 0.1154(9) 0.048(9) Uiso 0.35 1 d PD A 4
H41A H 1.2136 0.3504 0.1422 0.057 Uiso 0.35 1 calc PR A 4
C42A C 1.1803(12) 0.2965(11) 0.0962(11) 0.051(11) Uiso 0.35 1 d PD A 4
H42D H 1.1625 0.2743 0.1144 0.077 Uiso 0.35 1 calc PR A 4
H42E H 1.2060 0.2706 0.0933 0.077 Uiso 0.35 1 calc PR A 4
H42F H 1.1633 0.3031 0.0685 0.077 Uiso 0.35 1 calc PR A 4
C43A C 1.2248(12) 0.3960(16) 0.0892(12) 0.050(9) Uiso 0.35 1 d PD A 4
H43D H 1.2223 0.4423 0.0930 0.075 Uiso 0.35 1 calc PR A 4
H43E H 1.2166 0.3853 0.0595 0.075 Uiso 0.35 1 calc PR A 4
H43F H 1.2549 0.3827 0.0983 0.075 Uiso 0.35 1 calc PR A 4
C44A C 1.1870(6) 0.4716(10) 0.1667(6) 0.027(6) Uiso 0.35 1 d PD A 4
H44A H 1.1966 0.5029 0.1463 0.032 Uiso 0.35 1 calc PR A 4
C45A C 1.1630(8) 0.5145(13) 0.1947(8) 0.031(6) Uiso 0.35 1 d PD A 4
H45D H 1.1368 0.5321 0.1781 0.047 Uiso 0.35 1 calc PR A 4
H45E H 1.1821 0.5496 0.2059 0.047 Uiso 0.35 1 calc PR A 4
H45F H 1.1548 0.4892 0.2179 0.047 Uiso 0.35 1 calc PR A 4
C46A C 1.2302(8) 0.4517(14) 0.1929(10) 0.057(10) Uiso 0.35 1 d PD A 4
H46D H 1.2461 0.4231 0.1763 0.085 Uiso 0.35 1 calc PR A 4
H46E H 1.2243 0.4294 0.2183 0.085 Uiso 0.35 1 calc PR A 4
H46F H 1.2478 0.4898 0.2009 0.085 Uiso 0.35 1 calc PR A 4
C47 C 0.8604(4) 0.5681(10) 0.1604(6) 0.080(2) Uiso 0.74 1 d PD B 5
H47 H 0.8554 0.6117 0.1479 0.096 Uiso 0.74 1 calc PR B 5
C48 C 0.8262(6) 0.5232(11) 0.1366(6) 0.080(2) Uiso 0.74 1 d PD B 5
H48A H 0.8294 0.5228 0.1067 0.120 Uiso 0.74 1 calc PR B 5
H48B H 0.7971 0.5384 0.1399 0.120 Uiso 0.74 1 calc PR B 5
H48C H 0.8304 0.4798 0.1480 0.120 Uiso 0.74 1 calc PR B 5
C49 C 0.8547(6) 0.5730(12) 0.2069(5) 0.080(2) Uiso 0.74 1 d PD B 5
H49A H 0.8751 0.6047 0.2208 0.120 Uiso 0.74 1 calc PR B 5
H49B H 0.8605 0.5313 0.2204 0.120 Uiso 0.74 1 calc PR B 5
H49C H 0.8249 0.5862 0.2091 0.120 Uiso 0.74 1 calc PR B 5
C50 C 0.9209(7) 0.5462(10) 0.0946(3) 0.080(2) Uiso 0.74 1 d PD B 5
H50 H 0.9000 0.5807 0.0838 0.096 Uiso 0.74 1 calc PR B 5
C51 C 0.9019(6) 0.4869(9) 0.0697(7) 0.080(2) Uiso 0.74 1 d PD B 5
H51A H 0.8754 0.4732 0.0804 0.120 Uiso 0.74 1 calc PR B 5
H51B H 0.9232 0.4521 0.0731 0.120 Uiso 0.74 1 calc PR B 5
H51C H 0.8950 0.4979 0.0399 0.120 Uiso 0.74 1 calc PR B 5
C52 C 0.9620(6) 0.5646(11) 0.0756(6) 0.080(2) Uiso 0.74 1 d PD B 5
H52A H 0.9757 0.6019 0.0904 0.120 Uiso 0.74 1 calc PR B 5
H52B H 0.9539 0.5749 0.0458 0.120 Uiso 0.74 1 calc PR B 5
H52C H 0.9824 0.5286 0.0785 0.120 Uiso 0.74 1 calc PR B 5
C53 C 0.9523(6) 0.6114(7) 0.1645(4) 0.080(2) Uiso 0.74 1 d PD B 5
H53 H 0.9796 0.6028 0.1524 0.096 Uiso 0.74 1 calc PR B 5
C54 C 0.9350(8) 0.6777(9) 0.1491(6) 0.080(2) Uiso 0.74 1 d PD B 5
H54A H 0.9283 0.6775 0.1185 0.120 Uiso 0.74 1 calc PR B 5
H54B H 0.9572 0.7102 0.1579 0.120 Uiso 0.74 1 calc PR B 5
H54C H 0.9086 0.6875 0.1613 0.120 Uiso 0.74 1 calc PR B 5
C55 C 0.9635(5) 0.6164(11) 0.2111(4) 0.080(2) Uiso 0.74 1 d PD B 5
H55A H 0.9753 0.5754 0.2224 0.120 Uiso 0.74 1 calc PR B 5
H55B H 0.9373 0.6268 0.2234 0.120 Uiso 0.74 1 calc PR B 5
H55C H 0.9852 0.6501 0.2181 0.120 Uiso 0.74 1 calc PR B 5
C47A C 0.8631(6) 0.5416(16) 0.1148(8) 0.050(4) Uiso 0.26 1 d PD B 6
H47A H 0.8496 0.5850 0.1114 0.060 Uiso 0.26 1 calc PR B 6
C48A C 0.8848(6) 0.5226(18) 0.0771(8) 0.050(4) Uiso 0.26 1 d PD B 6
H48D H 0.9084 0.5526 0.0742 0.075 Uiso 0.26 1 calc PR B 6
H48E H 0.8633 0.5239 0.0517 0.075 Uiso 0.26 1 calc PR B 6
H48F H 0.8965 0.4793 0.0812 0.075 Uiso 0.26 1 calc PR B 6
C49A C 0.8320(13) 0.492(2) 0.1290(6) 0.050(4) Uiso 0.26 1 d PD B 6
H49D H 0.8249 0.5040 0.1567 0.075 Uiso 0.26 1 calc PR B 6
H49E H 0.8459 0.4499 0.1307 0.075 Uiso 0.26 1 calc PR B 6
H49F H 0.8053 0.4907 0.1088 0.075 Uiso 0.26 1 calc PR B 6
C50A C 0.9548(8) 0.6020(11) 0.1380(11) 0.050(4) Uiso 0.26 1 d PD B 6
H50A H 0.9389 0.6301 0.1158 0.060 Uiso 0.26 1 calc PR B 6
C51A C 0.9886(7) 0.565(2) 0.1173(13) 0.050(4) Uiso 0.26 1 d PD B 6
H51D H 0.9740 0.5418 0.0929 0.075 Uiso 0.26 1 calc PR B 6
H51E H 1.0036 0.5345 0.1375 0.075 Uiso 0.26 1 calc PR B 6
H51F H 1.0097 0.5950 0.1085 0.075 Uiso 0.26 1 calc PR B 6
C52A C 0.9780(13) 0.6469(17) 0.1719(11) 0.050(4) Uiso 0.26 1 d PD B 6
H52D H 0.9567 0.6753 0.1820 0.075 Uiso 0.26 1 calc PR B 6
H52E H 0.9995 0.6726 0.1599 0.075 Uiso 0.26 1 calc PR B 6
H52F H 0.9926 0.6215 0.1953 0.075 Uiso 0.26 1 calc PR B 6
C53A C 0.8890(13) 0.5933(11) 0.1887(10) 0.050(4) Uiso 0.26 1 d PD B 6
H53A H 0.9162 0.6101 0.2054 0.060 Uiso 0.26 1 calc PR B 6
C54A C 0.8662(14) 0.6577(17) 0.1787(14) 0.050(4) Uiso 0.26 1 d PD B 6
H54D H 0.8366 0.6502 0.1644 0.075 Uiso 0.26 1 calc PR B 6
H54E H 0.8824 0.6828 0.1605 0.075 Uiso 0.26 1 calc PR B 6
H54F H 0.8648 0.6811 0.2048 0.075 Uiso 0.26 1 calc PR B 6
C55A C 0.8708(12) 0.5596(16) 0.2243(7) 0.050(4) Uiso 0.26 1 d PD B 6
H55D H 0.8888 0.5223 0.2334 0.075 Uiso 0.26 1 calc PR B 6
H55E H 0.8410 0.5457 0.2146 0.075 Uiso 0.26 1 calc PR B 6
H55F H 0.8709 0.5892 0.2480 0.075 Uiso 0.26 1 calc PR B 6
C56 C 0.7489(4) 0.1560(6) 0.1234(5) 0.059(4) Uani 1 1 d . . .
H56 H 0.7600 0.1651 0.0964 0.071 Uiso 1 1 calc R . .
C57 C 0.7680(4) 0.0960(6) 0.1358(4) 0.047(3) Uani 1 1 d . . .
H57A H 0.7996 0.1011 0.1426 0.071 Uiso 1 1 calc R . .
H57B H 0.7614 0.0652 0.1129 0.071 Uiso 1 1 calc R . .
H57C H 0.7563 0.0804 0.1606 0.071 Uiso 1 1 calc R . .
C58 C 0.6988(4) 0.1512(6) 0.1100(5) 0.053(4) Uani 1 1 d . . .
H58A H 0.6874 0.1932 0.1004 0.080 Uiso 1 1 calc R . .
H58B H 0.6850 0.1375 0.1340 0.080 Uiso 1 1 calc R . .
H58C H 0.6925 0.1201 0.0872 0.080 Uiso 1 1 calc R . .
C59 C 0.7264(3) 0.2333(6) 0.1924(4) 0.042(3) Uani 1 1 d . . .
H59 H 0.6965 0.2343 0.1760 0.051 Uiso 1 1 calc R . .
C60 C 0.7293(4) 0.1745(7) 0.2213(4) 0.055(4) Uani 1 1 d . . .
H60A H 0.7247 0.1356 0.2042 0.082 Uiso 1 1 calc R . .
H60B H 0.7070 0.1774 0.2398 0.082 Uiso 1 1 calc R . .
H60C H 0.7581 0.1729 0.2382 0.082 Uiso 1 1 calc R . .
C61 C 0.7318(4) 0.2937(6) 0.2205(4) 0.054(4) Uani 1 1 d . . .
H61A H 0.7293 0.3320 0.2028 0.081 Uiso 1 1 calc R . .
H61B H 0.7604 0.2929 0.2378 0.081 Uiso 1 1 calc R . .
H61C H 0.7091 0.2942 0.2387 0.081 Uiso 1 1 calc R . .
C62 C 0.7476(3) 0.2933(6) 0.1167(4) 0.044(3) Uani 1 1 d . . .
H62 H 0.7154 0.2977 0.1147 0.052 Uiso 1 1 calc R . .
C63 C 0.7581(6) 0.2835(8) 0.0724(5) 0.080(5) Uani 1 1 d . . .
H63A H 0.7461 0.2424 0.0614 0.120 Uiso 1 1 calc R . .
H63B H 0.7897 0.2834 0.0728 0.120 Uiso 1 1 calc R . .
H63C H 0.7452 0.3182 0.0543 0.120 Uiso 1 1 calc R . .
C64 C 0.76705(19) 0.3566(3) 0.13003(19) 0.047(3) Uani 1 1 d . . .
H64A H 0.7601 0.3673 0.1579 0.070 Uiso 1 1 calc R . .
H64B H 0.7551 0.3895 0.1099 0.070 Uiso 1 1 calc R . .
H64C H 0.7987 0.3546 0.1310 0.070 Uiso 1 1 calc R . .
O11 O 0.89532(19) 0.7605(3) 0.35698(19) 0.094(5) Uiso 0.83 1 d PR C 1
C70 C 0.89011(19) 0.7889(3) 0.31572(19) 0.065(5) Uiso 0.83 1 d PR C 1
H70A H 0.9064 0.8297 0.3162 0.078 Uiso 0.83 1 calc PR D 1
H70B H 0.8591 0.7977 0.3058 0.078 Uiso 0.83 1 calc PR E 1
C71 C 0.90806(19) 0.7403(3) 0.28685(19) 0.096(8) Uiso 0.83 1 d PR C 1
H71A H 0.9397 0.7458 0.2871 0.116 Uiso 0.83 1 calc PR F 1
H71B H 0.8931 0.7437 0.2577 0.116 Uiso 0.83 1 calc PR G 1
C72 C 0.89768(19) 0.6766(3) 0.30716(19) 0.077(6) Uiso 0.83 1 d PR C 1
H72A H 0.8671 0.6637 0.2984 0.092 Uiso 0.83 1 calc PR H 1
H72B H 0.9172 0.6420 0.3003 0.092 Uiso 0.83 1 calc PR I 1
C73 C 0.90610(19) 0.6937(3) 0.35398(19) 0.074(6) Uiso 0.83 1 d PR C 1
H73A H 0.8877 0.6672 0.3699 0.089 Uiso 0.83 1 calc PR J 1
H73B H 0.9370 0.6863 0.3654 0.089 Uiso 0.83 1 calc PR K 1
O11A O 0.88823(19) 0.7593(3) 0.35710(19) 0.33(9) Uiso 0.17 1 d PR L 2
C70A C 0.88188(19) 0.7828(3) 0.31453(19) 0.33(9) Uiso 0.17 1 d PR L 2
H70C H 0.8873 0.8294 0.3141 0.392 Uiso 0.17 1 calc PR M 2
H70D H 0.8518 0.7745 0.3010 0.392 Uiso 0.17 1 calc PR N 2
C71A C 0.91441(19) 0.7468(3) 0.29145(19) 0.33(9) Uiso 0.17 1 d PR L 2
H71C H 0.9429 0.7687 0.2946 0.392 Uiso 0.17 1 calc PR O 2
H71D H 0.9033 0.7419 0.2612 0.392 Uiso 0.17 1 calc PR P 2
C72A C 0.91736(19) 0.6820(3) 0.31429(19) 0.33(9) Uiso 0.17 1 d PR L 2
H72C H 0.8928 0.6537 0.3034 0.392 Uiso 0.17 1 calc PR Q 2
H72D H 0.9451 0.6599 0.3119 0.392 Uiso 0.17 1 calc PR R 2
C73A C 0.91498(19) 0.7026(3) 0.35965(19) 0.33(9) Uiso 0.17 1 d PR L 2
H73C H 0.9019 0.6683 0.3750 0.392 Uiso 0.17 1 calc PR S 2
H73D H 0.9444 0.7121 0.3745 0.392 Uiso 0.17 1 calc PR T 2
O12 O 0.29240(19) 0.9336(3) -0.00544(19) 0.251(9) Uiso 1 1 d R . .
C80 C 0.24891(19) 0.9090(3) -0.01653(19) 0.251(9) Uiso 1 1 d R . .
H80A H 0.2478 0.8631 -0.0091 0.301 Uiso 1 1 calc R . .
H80B H 0.2393 0.9137 -0.0470 0.301 Uiso 1 1 calc R . .
C81 C 0.21974(19) 0.9484(3) 0.00847(19) 0.251(9) Uiso 1 1 d R . .
H81A H 0.2188 0.9298 0.0366 0.301 Uiso 1 1 calc R . .
H81B H 0.1898 0.9518 -0.0066 0.301 Uiso 1 1 calc R . .
C82 C 0.24294(19) 1.0135(3) 0.01133(19) 0.251(9) Uiso 1 1 d R . .
H82A H 0.2351 1.0388 -0.0146 0.301 Uiso 1 1 calc R . .
H82B H 0.2362 1.0386 0.0356 0.301 Uiso 1 1 calc R . .
C83 C 0.29083(19) 0.9931(3) 0.01697(19) 0.251(9) Uiso 1 1 d R . .
H83A H 0.3087 1.0260 0.0054 0.301 Uiso 1 1 calc R . .
H83B H 0.3020 0.9872 0.0471 0.301 Uiso 1 1 calc R . .
O13 O 0.86279(19) 0.7594(3) 0.02268(19) 0.268(14) Uiso 0.75 1 d PR . .
C90 C 0.85566(19) 0.6917(3) 0.02725(19) 0.268(14) Uiso 0.75 1 d PR . .
H90A H 0.8835 0.6695 0.0366 0.322 Uiso 0.75 1 calc PR . .
H90B H 0.8424 0.6729 0.0002 0.322 Uiso 0.75 1 calc PR . .
C91 C 0.82492(19) 0.6848(3) 0.06029(19) 0.268(14) Uiso 0.75 1 d PR . .
H91A H 0.8412 0.6833 0.0890 0.322 Uiso 0.75 1 calc PR . .
H91B H 0.8066 0.6461 0.0553 0.322 Uiso 0.75 1 calc PR . .
C92 C 0.79766(19) 0.7462(3) 0.05295(19) 0.268(14) Uiso 0.75 1 d PR . .
H92A H 0.7741 0.7414 0.0290 0.322 Uiso 0.75 1 calc PR . .
H92B H 0.7850 0.7586 0.0783 0.322 Uiso 0.75 1 calc PR . .
C93 C 0.83191(19) 0.7947(3) 0.04316(19) 0.268(14) Uiso 0.75 1 d PR . .
H93A H 0.8182 0.8289 0.0245 0.322 Uiso 0.75 1 calc PR . .
H93B H 0.8465 0.8145 0.0693 0.322 Uiso 0.75 1 calc PR . .

loop_
_atom_site_aniso_label
_atom_site_aniso_U_11
_atom_site_aniso_U_22
_atom_site_aniso_U_33
_atom_site_aniso_U_23
_atom_site_aniso_U_13
_atom_site_aniso_U_12
Pd1 0.0155(3) 0.0087(3) 0.0142(3) 0.0012(2) 0.0016(2) 0.0005(2)
Pd2 0.0153(3) 0.0113(3) 0.0108(3) 0.0002(2) 0.0014(2) 0.0000(2)
Pd3 0.0139(3) 0.0084(3) 0.0134(3) -0.0010(2) 0.0008(2) -0.0008(2)
Pd4 0.0145(3) 0.0106(3) 0.0142(3) 0.0007(2) 0.0036(2) -0.0017(2)
Pd5 0.0121(2) 0.0104(3) 0.0138(3) 0.0006(2) 0.0005(2) 0.0003(2)
Pd6 0.0134(3) 0.0101(3) 0.0133(3) -0.0016(2) 0.0025(2) 0.0009(2)
Pd7 0.0159(4) 0.0102(4) 0.0170(4) 0.000 0.0000(3) 0.000
Pd8 0.0154(3) 0.0136(3) 0.0191(3) -0.0008(2) 0.0037(2) -0.0011(2)
Pd9 0.0117(3) 0.0076(3) 0.0116(4) 0.000 0.0015(3) 0.000
Pd10 0.0136(3) 0.0141(3) 0.0202(3) 0.0011(3) -0.0006(2) 0.0006(2)
Pd11 0.0154(3) 0.0119(3) 0.0173(3) 0.0002(2) -0.0004(2) -0.0007(2)
Pd12 0.0169(3) 0.0111(3) 0.0195(3) -0.0001(2) 0.0028(2) 0.0017(2)
Pd13 0.0187(3) 0.0151(3) 0.0192(3) 0.0022(2) 0.0050(2) -0.0038(2)
Pd14 0.0189(3) 0.0120(3) 0.0179(3) 0.0024(2) 0.0029(2) -0.0014(2)
Pd15 0.0189(3) 0.0137(3) 0.0149(3) -0.0018(2) -0.0003(2) 0.0003(2)
Pd16 0.0182(3) 0.0160(3) 0.0179(3) -0.0035(2) 0.0032(2) 0.0035(2)
Pd17 0.0177(3) 0.0162(3) 0.0175(3) -0.0008(3) 0.0054(2) 0.0001(3)
Pd18 0.0219(3) 0.0111(3) 0.0204(3) 0.0036(2) 0.0012(3) 0.0011(2)
Pd19 0.0162(3) 0.0112(3) 0.0184(3) 0.0015(2) 0.0005(2) -0.0011(2)
Pd20 0.0182(3) 0.0122(3) 0.0158(3) -0.0027(2) 0.0010(2) 0.0012(2)
Pd21 0.0143(3) 0.0127(3) 0.0189(3) 0.0022(2) 0.0023(2) -0.0001(2)
Pd22 0.0198(3) 0.0111(3) 0.0194(3) -0.0025(2) -0.0014(2) -0.0013(2)
Pd23 0.0183(4) 0.0098(4) 0.0194(4) 0.000 0.0030(3) 0.000
Pd24 0.0163(3) 0.0120(3) 0.0174(3) 0.0015(2) 0.0008(2) 0.0013(2)
Pd25 0.0218(3) 0.0173(3) 0.0123(3) 0.0000(3) 0.0007(2) 0.0003(3)
Pd26 0.0187(3) 0.0132(3) 0.0153(3) 0.0021(2) 0.0011(2) -0.0004(2)
Pd27 0.0170(3) 0.0134(3) 0.0154(3) 0.0007(3) -0.0005(2) -0.0001(2)
Pd28 0.0198(3) 0.0170(3) 0.0146(3) 0.0008(2) 0.0040(2) -0.0017(3)
Pd29 0.0196(3) 0.0163(3) 0.0143(3) -0.0019(2) 0.0026(2) 0.0018(2)
P1 0.0424(15) 0.0164(12) 0.0356(15) -0.0068(11) -0.0052(12) -0.0062(11)
P2 0.0359(15) 0.0557(19) 0.0321(15) -0.0173(14) -0.0002(12) 0.0252(14)
P3 0.0529(16) 0.0291(13) 0.0175(11) 0.0007(11) -0.0005(11) 0.0019(13)
P4 0.0304(13) 0.0300(13) 0.0321(14) 0.0057(11) 0.0112(11) -0.0106(11)
P5 0.0595(19) 0.0150(12) 0.0417(17) 0.0113(11) -0.0046(14) 0.0064(12)
P6 0.0168(10) 0.0244(12) 0.0387(14) 0.0001(11) -0.0038(9) 0.0007(10)
O1 0.022(3) 0.012(3) 0.023(3) 0.003(2) -0.001(2) -0.001(2)
O2 0.019(3) 0.020(3) 0.027(3) 0.002(3) 0.001(2) 0.007(2)
O3 0.019(3) 0.022(3) 0.032(3) -0.005(3) 0.009(2) -0.004(3)
O4 0.026(3) 0.012(3) 0.035(4) -0.003(3) 0.008(3) 0.006(2)
O5 0.020(3) 0.020(3) 0.018(3) 0.006(2) -0.001(2) 0.002(2)
O6 0.025(3) 0.021(3) 0.020(3) -0.001(3) -0.004(3) -0.004(3)
O7 0.031(3) 0.023(3) 0.017(3) -0.004(3) 0.002(3) 0.005(3)
O8 0.035(3) 0.030(3) 0.020(3) 0.000(3) 0.014(3) 0.003(3)
O9 0.020(3) 0.017(3) 0.026(3) 0.001(3) 0.001(2) -0.008(2)
O10 0.029(3) 0.025(3) 0.019(3) 0.004(3) 0.006(3) -0.003(3)
C1 0.020(4) 0.015(4) 0.022(4) 0.000(3) 0.001(3) 0.002(3)
C2 0.018(4) 0.012(4) 0.026(5) -0.001(3) 0.001(3) 0.004(3)
C3 0.019(4) 0.021(4) 0.023(4) 0.000(4) 0.006(3) -0.002(4)
C4 0.023(4) 0.009(4) 0.026(5) -0.002(3) 0.001(3) 0.001(3)
C5 0.020(4) 0.015(4) 0.019(4) 0.006(3) 0.003(3) 0.004(3)
C6 0.028(5) 0.020(4) 0.014(4) 0.002(3) -0.003(3) 0.000(4)
C7 0.026(4) 0.020(4) 0.014(4) -0.011(3) -0.002(3) 0.001(3)
C8 0.025(4) 0.031(5) 0.015(4) -0.002(4) 0.006(3) -0.002(4)
C9 0.017(4) 0.020(4) 0.022(4) 0.003(3) -0.002(3) 0.002(3)
C10 0.033(5) 0.019(4) 0.015(4) 0.001(3) 0.007(4) -0.001(4)
C11 0.082(10) 0.034(7) 0.054(8) -0.012(6) -0.017(7) 0.000(7)
C12 0.078(12) 0.067(11) 0.116(16) 0.001(11) -0.040(11) 0.017(10)
C13 0.146(17) 0.058(9) 0.029(7) -0.011(7) 0.010(9) -0.025(10)
C14 0.072(9) 0.024(6) 0.060(9) -0.015(6) -0.002(7) 0.002(6)
C15 0.058(8) 0.032(6) 0.065(9) 0.011(6) 0.000(7) 0.002(6)
C16 0.095(14) 0.095(14) 0.074(12) -0.035(11) -0.006(10) 0.030(11)
C17 0.044(7) 0.031(6) 0.094(12) -0.014(7) -0.010(7) -0.010(5)
C18 0.085(11) 0.053(9) 0.089(12) -0.026(9) 0.022(9) -0.041(9)
C19 0.042(7) 0.035(6) 0.067(9) 0.006(6) 0.005(6) -0.007(5)
C20 0.060(8) 0.061(9) 0.051(8) -0.007(7) 0.029(7) -0.001(7)
C21 0.091(11) 0.049(8) 0.038(7) -0.002(6) 0.013(7) 0.006(8)
C22 0.095(13) 0.060(10) 0.099(14) 0.009(10) 0.026(11) 0.005(10)
C23 0.094(11) 0.028(6) 0.046(7) -0.008(5) 0.018(7) 0.021(7)
C24 0.087(11) 0.046(8) 0.046(8) -0.007(6) -0.007(7) -0.001(8)
C25 0.052(8) 0.063(10) 0.089(12) -0.021(9) -0.001(8) 0.009(7)
C26 0.026(5) 0.049(7) 0.068(9) -0.020(7) 0.003(5) 0.010(5)
C27 0.056(8) 0.062(9) 0.058(9) -0.010(7) 0.000(7) 0.016(7)
C28 0.028(6) 0.073(10) 0.098(12) -0.046(9) 0.014(7) -0.012(6)
C29 0.092(10) 0.044(7) 0.015(5) -0.001(5) 0.000(6) 0.012(7)
C30 0.068(9) 0.047(8) 0.051(8) -0.002(6) 0.001(7) -0.016(7)
C31 0.097(13) 0.075(11) 0.050(9) 0.013(8) 0.020(9) 0.014(10)
C32 0.084(11) 0.093(12) 0.032(7) -0.001(8) 0.017(7) -0.022(10)
C33 0.094(12) 0.080(12) 0.054(9) -0.009(9) 0.030(9) -0.013(10)
C34 0.073(10) 0.070(10) 0.047(8) -0.007(7) 0.025(7) -0.017(8)
C35 0.092(12) 0.081(12) 0.038(8) 0.010(8) -0.012(8) 0.032(10)
C36 0.067(10) 0.058(10) 0.087(12) -0.013(8) -0.021(9) 0.013(8)
C37 0.106(13) 0.054(9) 0.060(10) 0.020(8) 0.024(9) 0.022(9)
C56 0.039(7) 0.041(7) 0.092(11) -0.024(7) -0.008(7) 0.002(6)
C57 0.032(6) 0.032(6) 0.073(9) -0.012(6) -0.009(6) -0.007(5)
C58 0.038(6) 0.037(7) 0.077(10) -0.010(7) -0.019(6) -0.002(5)
C59 0.016(4) 0.059(8) 0.051(7) 0.010(6) 0.004(4) -0.001(5)
C60 0.046(7) 0.064(9) 0.051(8) 0.013(7) -0.001(6) -0.012(6)
C61 0.061(8) 0.053(8) 0.053(8) 0.018(7) 0.026(7) 0.023(7)
C62 0.022(5) 0.060(8) 0.045(7) 0.016(6) -0.009(4) 0.001(5)
C63 0.086(12) 0.090(14) 0.058(10) -0.002(9) -0.014(9) -0.032(10)
C64 0.035(6) 0.038(7) 0.069(9) 0.028(6) 0.015(6) 0.008(5)

loop_
_atom_type_symbol
_atom_type_description
_atom_type_scat_dispersion_real
_atom_type_scat_dispersion_imag
_atom_type_scat_source
C C 0.0033 0.0016 'International Tables Vol C Tables 4.2.6.8 and 6.1.1.4'
H H 0.0000 0.0000 'International Tables Vol C Tables 4.2.6.8 and 6.1.1.4'
O O 0.0106 0.0060 'International Tables Vol C Tables 4.2.6.8 and 6.1.1.4'
P P 0.1023 0.0942 'International Tables Vol C Tables 4.2.6.8 and 6.1.1.4'
Pd Pd -0.9988 1.0072 'International Tables Vol C Tables 4.2.6.8 and 6.1.1.4'

loop_
_geom_angle_atom_site_label_1
_geom_angle_atom_site_label_2
_geom_angle_atom_site_label_3
_geom_angle
_geom_angle_site_symmetry_1
_geom_angle_site_symmetry_3
Pd9 Pd1 Pd18 179.29(3) . .
Pd9 Pd1 Pd5 58.293(19) . .
Pd18 Pd1 Pd5 122.34(3) . .
Pd9 Pd1 Pd2 58.317(19) . .
Pd18 Pd1 Pd2 122.17(3) . .
Pd5 Pd1 Pd2 59.85(2) . .
Pd9 Pd1 Pd4 58.179(17) . 2_755
Pd18 Pd1 Pd4 121.72(3) . 2_755
Pd5 Pd1 Pd4 60.04(2) . 2_755
Pd2 Pd1 Pd4 107.89(3) . 2_755
Pd9 Pd1 Pd4 58.165(17) . .
Pd18 Pd1 Pd4 121.50(3) . .
Pd5 Pd1 Pd4 107.84(3) . .
Pd2 Pd1 Pd4 60.02(2) . .
Pd4 Pd1 Pd4 107.83(3) 2_755 .
Pd9 Pd1 Pd26 118.52(3) . .
Pd18 Pd1 Pd26 61.97(2) . .
Pd5 Pd1 Pd26 91.33(2) . .
Pd2 Pd1 Pd26 60.21(2) . .
Pd4 Pd1 Pd26 149.15(3) 2_755 .
Pd4 Pd1 Pd26 90.92(2) . .
Pd9 Pd1 Pd24 118.66(3) . .
Pd18 Pd1 Pd24 61.97(2) . .
Pd5 Pd1 Pd24 60.37(2) . .
Pd2 Pd1 Pd24 90.92(2) . .
Pd4 Pd1 Pd24 91.51(2) 2_755 .
Pd4 Pd1 Pd24 148.57(3) . .
Pd26 Pd1 Pd24 62.18(2) . .
Pd9 Pd1 Pd12 118.28(3) . .
Pd18 Pd1 Pd12 61.62(2) . .
Pd5 Pd1 Pd12 90.89(2) . .
Pd2 Pd1 Pd12 148.46(3) . .
Pd4 Pd1 Pd12 60.10(2) 2_755 .
Pd4 Pd1 Pd12 149.04(3) . .
Pd26 Pd1 Pd12 113.61(3) . .
Pd24 Pd1 Pd12 62.27(2) . .
Pd9 Pd1 Pd1 58.176(16) . 2_755
Pd18 Pd1 Pd1 121.13(2) . 2_755
Pd5 Pd1 Pd1 107.98(2) . 2_755
Pd2 Pd1 Pd1 107.97(2) . 2_755
Pd4 Pd1 Pd1 59.96(2) 2_755 2_755
Pd4 Pd1 Pd1 59.92(2) . 2_755
Pd26 Pd1 Pd1 148.50(4) . 2_755
Pd24 Pd1 Pd1 149.18(4) . 2_755
Pd12 Pd1 Pd1 91.28(3) . 2_755
Pd9 Pd1 Pd23 118.20(3) . .
Pd18 Pd1 Pd23 61.11(2) . .
Pd5 Pd1 Pd23 148.87(3) . .
Pd2 Pd1 Pd23 148.80(3) . .
Pd4 Pd1 Pd23 91.05(2) 2_755 .
Pd4 Pd1 Pd23 91.03(2) . .
Pd26 Pd1 Pd23 113.43(3) . .
Pd24 Pd1 Pd23 113.69(3) . .
Pd12 Pd1 Pd23 62.627(18) . .
Pd1 Pd1 Pd23 60.019(15) 2_755 .
Pd9 Pd1 Pd14 118.10(3) . .
Pd18 Pd1 Pd14 61.57(2) . .
Pd5 Pd1 Pd14 148.85(3) . .
Pd2 Pd1 Pd14 91.14(2) . .
Pd4 Pd1 Pd14 148.52(3) 2_755 .
Pd4 Pd1 Pd14 59.93(2) . .
Pd26 Pd1 Pd14 62.24(2) . .
Pd24 Pd1 Pd14 113.57(3) . .
Pd12 Pd1 Pd14 113.92(3) . .
Pd1 Pd1 Pd14 90.75(3) 2_755 .
Pd23 Pd1 Pd14 62.189(19) . .
Pd9 Pd2 Pd25 179.60(3) . .
Pd9 Pd2 Pd5 58.327(16) . .
Pd25 Pd2 Pd5 122.04(3) . .
Pd9 Pd2 Pd6 58.28(2) . .
Pd25 Pd2 Pd6 121.53(3) . .
Pd5 Pd2 Pd6 108.03(3) . .
Pd9 Pd2 Pd3 58.36(2) . .
Pd25 Pd2 Pd3 121.92(3) . .
Pd5 Pd2 Pd3 59.96(2) . .
Pd6 Pd2 Pd3 60.10(2) . .
Pd9 Pd2 Pd1 58.27(2) . .
Pd25 Pd2 Pd1 121.67(3) . .
Pd5 Pd2 Pd1 59.99(2) . .
Pd6 Pd2 Pd1 108.00(3) . .
Pd3 Pd2 Pd1 108.00(2) . .
Pd9 Pd2 Pd4 58.17(2) . .
Pd25 Pd2 Pd4 121.43(3) . .
Pd5 Pd2 Pd4 107.99(3) . .
Pd6 Pd2 Pd4 59.87(2) . .
Pd3 Pd2 Pd4 107.96(3) . .
Pd1 Pd2 Pd4 60.06(2) . .
Pd9 Pd2 Pd27 118.76(2) . .
Pd25 Pd2 Pd27 61.60(2) . .
Pd5 Pd2 Pd27 60.43(2) . .
Pd6 Pd2 Pd27 149.33(3) . .
Pd3 Pd2 Pd27 91.54(2) . .
Pd1 Pd2 Pd27 90.91(2) . .
Pd4 Pd2 Pd27 148.56(3) . .
Pd9 Pd2 Pd29 118.57(3) . .
Pd25 Pd2 Pd29 61.24(2) . .
Pd5 Pd2 Pd29 148.73(3) . .
Pd6 Pd2 Pd29 60.29(2) . .
Pd3 Pd2 Pd29 91.11(3) . .
Pd1 Pd2 Pd29 148.99(3) . .
Pd4 Pd2 Pd29 91.26(2) . .
Pd27 Pd2 Pd29 113.31(3) . .
Pd9 Pd2 Pd26 118.25(3) . .
Pd25 Pd2 Pd26 61.69(2) . .
Pd5 Pd2 Pd26 91.28(2) . .
Pd6 Pd2 Pd26 148.40(3) . .
Pd3 Pd2 Pd26 149.05(3) . .
Pd1 Pd2 Pd26 59.99(2) . .
Pd4 Pd2 Pd26 90.82(3) . .
Pd27 Pd2 Pd26 62.14(2) . .
Pd29 Pd2 Pd26 113.39(3) . .
Pd9 Pd2 Pd28 118.27(3) . .
Pd25 Pd2 Pd28 61.33(2) . .
Pd5 Pd2 Pd28 148.70(3) . .
Pd6 Pd2 Pd28 91.07(2) . .
Pd3 Pd2 Pd28 148.92(3) . .
Pd1 Pd2 Pd28 90.97(3) . .
Pd4 Pd2 Pd28 60.10(2) . .
Pd27 Pd2 Pd28 113.08(3) . .
Pd29 Pd2 Pd28 62.44(2) . .
Pd26 Pd2 Pd28 61.92(2) . .
Pd9 Pd2 Pd15 118.52(3) . .
Pd25 Pd2 Pd15 61.77(2) . .
Pd5 Pd2 Pd15 90.92(2) . .
Pd6 Pd2 Pd15 91.35(3) . .
Pd3 Pd2 Pd15 60.15(2) . .
Pd1 Pd2 Pd15 148.58(3) . .
Pd4 Pd2 Pd15 148.98(3) . .
Pd27 Pd2 Pd15 62.31(2) . .
Pd29 Pd2 Pd15 62.30(2) . .
Pd26 Pd2 Pd15 113.67(3) . .
Pd28 Pd2 Pd15 113.76(3) . .
Pd9 Pd3 Pd22 179.07(3) . .
Pd9 Pd3 Pd5 58.300(19) . .
Pd22 Pd3 Pd5 121.38(3) . .
Pd9 Pd3 Pd20 118.52(2) . .
Pd22 Pd3 Pd20 62.25(2) . .
Pd5 Pd3 Pd20 148.78(3) . .
Pd9 Pd3 Pd2 58.329(19) . .
Pd22 Pd3 Pd2 122.40(3) . .
Pd5 Pd3 Pd2 59.92(2) . .
Pd20 Pd3 Pd2 91.18(2) . .
Pd9 Pd3 Pd6 58.221(17) . 2_755
Pd22 Pd3 Pd6 120.85(3) . 2_755
Pd5 Pd3 Pd6 60.22(2) . 2_755
Pd20 Pd3 Pd6 148.64(3) . 2_755
Pd2 Pd3 Pd6 108.06(3) . 2_755
Pd9 Pd3 Pd6 58.212(17) . .
Pd22 Pd3 Pd6 122.56(3) . .
Pd5 Pd3 Pd6 107.87(3) . .
Pd20 Pd3 Pd6 60.31(2) . .
Pd2 Pd3 Pd6 59.94(2) . .
Pd6 Pd3 Pd6 107.84(3) 2_755 .
Pd9 Pd3 Pd11 118.57(3) . .
Pd22 Pd3 Pd11 61.11(2) . .
Pd5 Pd3 Pd11 60.27(2) . .
Pd20 Pd3 Pd11 113.28(3) . .
Pd2 Pd3 Pd11 91.04(2) . .
Pd6 Pd3 Pd11 91.45(2) 2_755 .
Pd6 Pd3 Pd11 148.66(3) . .
Pd9 Pd3 Pd3 58.207(16) . 2_755
Pd22 Pd3 Pd3 121.542(19) . 2_755
Pd5 Pd3 Pd3 108.07(2) . 2_755
Pd20 Pd3 Pd3 91.05(3) . 2_755
Pd2 Pd3 Pd3 107.92(2) . 2_755
Pd6 Pd3 Pd3 59.92(2) 2_755 2_755
Pd6 Pd3 Pd3 59.90(2) . 2_755
Pd11 Pd3 Pd3 149.10(4) . 2_755
Pd9 Pd3 Pd7 118.21(3) . .
Pd22 Pd3 Pd7 61.54(2) . .
Pd5 Pd3 Pd7 148.98(3) . .
Pd20 Pd3 Pd7 62.126(18) . .
Pd2 Pd3 Pd7 148.65(3) . .
Pd6 Pd3 Pd7 90.98(2) 2_755 .
Pd6 Pd3 Pd7 90.96(2) . .
Pd11 Pd3 Pd7 113.72(2) . .
Pd3 Pd3 Pd7 60.008(15) 2_755 .
Pd9 Pd3 Pd15 118.53(3) . .
Pd22 Pd3 Pd15 62.20(2) . .
Pd5 Pd3 Pd15 90.92(2) . .
Pd20 Pd3 Pd15 62.40(2) . .
Pd2 Pd3 Pd15 60.20(2) . .
Pd6 Pd3 Pd15 148.83(3) 2_755 .
Pd6 Pd3 Pd15 91.27(2) . .
Pd11 Pd3 Pd15 61.88(2) . .
Pd3 Pd3 Pd15 148.89(4) 2_755 .
Pd7 Pd3 Pd15 113.64(2) . .
Pd9 Pd3 Pd19 118.27(3) . .
Pd22 Pd3 Pd19 60.80(2) . .
Pd5 Pd3 Pd19 91.25(2) . .
Pd20 Pd3 Pd19 113.42(3) . .
Pd2 Pd3 Pd19 148.97(3) . .
Pd6 Pd3 Pd19 60.05(2) 2_755 .
Pd6 Pd3 Pd19 148.64(3) . .
Pd11 Pd3 Pd19 62.58(2) . .
Pd3 Pd3 Pd19 90.97(3) 2_755 .
Pd7 Pd3 Pd19 62.284(18) . .
Pd15 Pd3 Pd19 113.59(3) . .
Pd9 Pd4 Pd13 179.44(3) . .
Pd9 Pd4 Pd6 58.36(2) . .
Pd13 Pd4 Pd6 121.12(3) . .
Pd9 Pd4 Pd5 58.248(17) . 2_755
Pd13 Pd4 Pd5 121.78(3) . 2_755
Pd6 Pd4 Pd5 60.20(2) . 2_755
Pd9 Pd4 Pd2 58.312(17) . .
Pd13 Pd4 Pd2 121.33(3) . .
Pd6 Pd4 Pd2 59.95(2) . .
Pd5 Pd4 Pd2 108.05(3) 2_755 .
Pd9 Pd4 Pd1 58.28(2) . 2_755
Pd13 Pd4 Pd1 122.27(3) . 2_755
Pd6 Pd4 Pd1 108.08(3) . 2_755
Pd5 Pd4 Pd1 59.84(2) 2_755 2_755
Pd2 Pd4 Pd1 108.04(3) . 2_755
Pd9 Pd4 Pd1 58.26(2) . .
Pd13 Pd4 Pd1 122.04(3) . .
Pd6 Pd4 Pd1 107.95(3) . .
Pd5 Pd4 Pd1 107.94(3) 2_755 .
Pd2 Pd4 Pd1 59.92(2) . .
Pd1 Pd4 Pd1 60.12(3) 2_755 .
Pd9 Pd4 Pd14 118.41(3) . .
Pd13 Pd4 Pd14 61.90(2) . .
Pd6 Pd4 Pd14 148.88(3) . .
Pd5 Pd4 Pd14 148.54(3) 2_755 .
Pd2 Pd4 Pd14 91.21(3) . .
Pd1 Pd4 Pd14 90.99(3) 2_755 .
Pd1 Pd4 Pd14 60.15(2) . .
Pd9 Pd4 Pd8 118.25(3) . .
Pd13 Pd4 Pd8 61.78(2) . .
Pd6 Pd4 Pd8 91.15(3) . .
Pd5 Pd4 Pd8 60.00(2) 2_755 .
Pd2 Pd4 Pd8 148.92(3) . .
Pd1 Pd4 Pd8 90.82(2) 2_755 .
Pd1 Pd4 Pd8 148.70(3) . .
Pd14 Pd4 Pd8 113.49(3) . .
Pd9 Pd4 Pd12 118.30(3) . 2_755
Pd13 Pd4 Pd12 62.24(2) . 2_755
Pd6 Pd4 Pd12 148.60(3) . 2_755
Pd5 Pd4 Pd12 90.73(3) 2_755 2_755
Pd2 Pd4 Pd12 149.05(3) . 2_755
Pd1 Pd4 Pd12 60.03(2) 2_755 2_755
Pd1 Pd4 Pd12 91.33(3) . 2_755
Pd14 Pd4 Pd12 62.40(2) . 2_755
Pd8 Pd4 Pd12 61.93(2) . 2_755
Pd9 Pd4 Pd28 118.41(3) . .
Pd13 Pd4 Pd28 61.24(2) . .
Pd6 Pd4 Pd28 91.11(3) . .
Pd5 Pd4 Pd28 149.09(3) 2_755 .
Pd2 Pd4 Pd28 60.10(2) . .
Pd1 Pd4 Pd28 148.69(3) 2_755 .
Pd1 Pd4 Pd28 90.88(3) . .
Pd14 Pd4 Pd28 62.26(2) . .
Pd8 Pd4 Pd28 113.87(3) . .
Pd12 Pd4 Pd28 113.69(3) 2_755 .
Pd9 Pd4 Pd17 118.31(3) . .
Pd13 Pd4 Pd17 61.16(2) . .
Pd6 Pd4 Pd17 59.96(2) . .
Pd5 Pd4 Pd17 91.37(3) 2_755 .
Pd2 Pd4 Pd17 90.78(3) . .
Pd1 Pd4 Pd17 149.02(3) 2_755 .
Pd1 Pd4 Pd17 148.41(3) . .
Pd14 Pd4 Pd17 113.56(3) . .
Pd8 Pd4 Pd17 62.77(2) . .
Pd12 Pd4 Pd17 113.72(3) 2_755 .
Pd28 Pd4 Pd17 62.18(2) . .
Pd10 Pd5 Pd9 179.54(4) . .
Pd10 Pd5 Pd2 121.22(3) . .
Pd9 Pd5 Pd2 58.448(16) . .
Pd10 Pd5 Pd3 121.13(3) . .
Pd9 Pd5 Pd3 58.45(2) . .
Pd2 Pd5 Pd3 60.12(2) . .
Pd10 Pd5 Pd1 121.84(3) . .
Pd9 Pd5 Pd1 58.36(2) . .
Pd2 Pd5 Pd1 60.16(2) . .
Pd3 Pd5 Pd1 108.25(2) . .
Pd10 Pd5 Pd4 122.23(3) . 2_755
Pd9 Pd5 Pd4 58.22(2) . 2_755
Pd2 Pd5 Pd4 108.19(3) . 2_755
Pd3 Pd5 Pd4 108.00(3) . 2_755
Pd1 Pd5 Pd4 60.11(2) . 2_755
Pd10 Pd5 Pd8 62.14(2) . 2_755
Pd9 Pd5 Pd8 118.32(3) . 2_755
Pd2 Pd5 Pd8 148.91(3) . 2_755
Pd3 Pd5 Pd8 148.64(3) . 2_755
Pd1 Pd5 Pd8 91.04(3) . 2_755
Pd4 Pd5 Pd8 60.10(2) 2_755 2_755
Pd10 Pd5 Pd6 121.87(3) . 2_755
Pd9 Pd5 Pd6 58.20(2) . 2_755
Pd2 Pd5 Pd6 108.07(3) . 2_755
Pd3 Pd5 Pd6 60.03(2) . 2_755
Pd1 Pd5 Pd6 107.96(3) . 2_755
Pd4 Pd5 Pd6 59.78(2) 2_755 2_755
Pd8 Pd5 Pd6 90.97(2) 2_755 2_755
Pd10 Pd5 Pd21 61.89(2) . .
Pd9 Pd5 Pd21 118.19(3) . .
Pd2 Pd5 Pd21 148.89(3) . .
Pd3 Pd5 Pd21 90.99(3) . .
Pd1 Pd5 Pd21 148.52(3) . .
Pd4 Pd5 Pd21 90.71(2) 2_755 .
Pd8 Pd5 Pd21 62.08(2) 2_755 .
Pd6 Pd5 Pd21 59.99(2) 2_755 .
Pd10 Pd5 Pd11 61.00(2) . .
Pd9 Pd5 Pd11 118.59(3) . .
Pd2 Pd5 Pd11 91.07(2) . .
Pd3 Pd5 Pd11 60.13(2) . .
Pd1 Pd5 Pd11 148.89(3) . .
Pd4 Pd5 Pd11 148.70(3) 2_755 .
Pd8 Pd5 Pd11 113.41(3) 2_755 .
Pd6 Pd5 Pd11 91.25(3) 2_755 .
Pd21 Pd5 Pd11 62.45(2) . .
Pd10 Pd5 Pd24 61.84(2) . .
Pd9 Pd5 Pd24 118.36(3) . .
Pd2 Pd5 Pd24 90.88(2) . .
Pd3 Pd5 Pd24 148.68(3) . .
Pd1 Pd5 Pd24 60.00(2) . .
Pd4 Pd5 Pd24 91.33(3) 2_755 .
Pd8 Pd5 Pd24 62.54(2) 2_755 .
Pd6 Pd5 Pd24 148.91(3) 2_755 .
Pd21 Pd5 Pd24 113.74(3) . .
Pd11 Pd5 Pd24 113.36(3) . .
Pd10 Pd5 Pd27 61.18(2) . .
Pd9 Pd5 Pd27 118.49(2) . .
Pd2 Pd5 Pd27 60.04(2) . .
Pd3 Pd5 Pd27 91.40(2) . .
Pd1 Pd5 Pd27 90.78(2) . .
Pd4 Pd5 Pd27 148.58(3) 2_755 .
Pd8 Pd5 Pd27 113.38(3) 2_755 .
Pd6 Pd5 Pd27 149.27(3) 2_755 .
Pd21 Pd5 Pd27 114.00(3) . .
Pd11 Pd5 Pd27 62.58(2) . .
Pd24 Pd5 Pd27 61.72(2) . .
Pd9 Pd6 Pd16 179.54(3) . .
Pd9 Pd6 Pd4 58.30(2) . .
Pd16 Pd6 Pd4 122.06(3) . .
Pd9 Pd6 Pd2 58.375(17) . .
Pd16 Pd6 Pd2 121.48(3) . .
Pd4 Pd6 Pd2 60.18(2) . .
Pd9 Pd6 Pd3 58.34(2) . 2_755
Pd16 Pd6 Pd3 121.52(3) . 2_755
Pd4 Pd6 Pd3 107.97(3) . 2_755
Pd2 Pd6 Pd3 108.15(2) . 2_755
Pd9 Pd6 Pd3 58.34(2) . .
Pd16 Pd6 Pd3 121.20(3) . .
Pd4 Pd6 Pd3 108.09(3) . .
Pd2 Pd6 Pd3 59.96(2) . .
Pd3 Pd6 Pd3 60.18(2) 2_755 .
Pd9 Pd6 Pd17 118.69(3) . .
Pd16 Pd6 Pd17 61.67(2) . .
Pd4 Pd6 Pd17 60.39(2) . .
Pd2 Pd6 Pd17 91.16(3) . .
Pd3 Pd6 Pd17 148.89(3) 2_755 .
Pd3 Pd6 Pd17 148.72(3) . .
Pd9 Pd6 Pd5 58.171(17) . 2_755
Pd16 Pd6 Pd5 122.20(3) . 2_755
Pd4 Pd6 Pd5 60.02(2) . 2_755
Pd2 Pd6 Pd5 108.09(3) . 2_755
Pd3 Pd6 Pd5 59.75(2) 2_755 2_755
Pd3 Pd6 Pd5 107.90(3) . 2_755
Pd17 Pd6 Pd5 91.53(2) . 2_755
Pd9 Pd6 Pd21 118.28(3) . 2_755
Pd16 Pd6 Pd21 62.09(2) . 2_755
Pd4 Pd6 Pd21 90.92(3) . 2_755
Pd2 Pd6 Pd21 148.82(3) . 2_755
Pd3 Pd6 Pd21 90.90(2) 2_755 2_755
Pd3 Pd6 Pd21 148.83(3) . 2_755
Pd17 Pd6 Pd21 62.31(2) . 2_755
Pd5 Pd6 Pd21 60.11(2) 2_755 2_755
Pd9 Pd6 Pd19 118.55(3) . 2_755
Pd16 Pd6 Pd19 61.31(2) . 2_755
Pd4 Pd6 Pd19 148.71(3) . 2_755
Pd2 Pd6 Pd19 148.82(3) . 2_755
Pd3 Pd6 Pd19 60.20(2) 2_755 2_755
Pd3 Pd6 Pd19 91.21(2) . 2_755
Pd17 Pd6 Pd19 113.24(3) . 2_755
Pd5 Pd6 Pd19 91.07(3) 2_755 2_755
Pd21 Pd6 Pd19 62.23(2) 2_755 2_755
Pd9 Pd6 Pd20 118.09(3) . .
Pd16 Pd6 Pd20 61.46(2) . .
Pd4 Pd6 Pd20 148.88(3) . .
Pd2 Pd6 Pd20 90.85(2) . .
Pd3 Pd6 Pd20 90.89(2) 2_755 .
Pd3 Pd6 Pd20 59.75(2) . .
Pd17 Pd6 Pd20 113.56(3) . .
Pd5 Pd6 Pd20 148.51(3) 2_755 .
Pd21 Pd6 Pd20 113.88(3) 2_755 .
Pd19 Pd6 Pd20 62.30(2) 2_755 .
Pd9 Pd6 Pd29 118.45(3) . .
Pd16 Pd6 Pd29 61.40(2) . .
Pd4 Pd6 Pd29 91.31(3) . .
Pd2 Pd6 Pd29 60.08(2) . .
Pd3 Pd6 Pd29 148.75(3) 2_755 .
Pd3 Pd6 Pd29 90.90(2) . .
Pd17 Pd6 Pd29 62.21(2) . .
Pd5 Pd6 Pd29 149.14(3) 2_755 .
Pd21 Pd6 Pd29 113.71(3) 2_755 .
Pd19 Pd6 Pd29 113.32(3) 2_755 .
Pd20 Pd6 Pd29 62.26(2) . .
C1 Pd7 C1 148.5(5) 2_755 .
C1 Pd7 Pd22 89.8(2) 2_755 2_755
C1 Pd7 Pd22 91.9(2) . 2_755
C1 Pd7 Pd22 91.9(2) 2_755 .
C1 Pd7 Pd22 89.8(2) . .
Pd22 Pd7 Pd22 173.76(4) 2_755 .
C1 Pd7 Pd3 103.7(2) 2_755 .
C1 Pd7 Pd3 103.5(2) . .
Pd22 Pd7 Pd3 116.87(3) 2_755 .
Pd22 Pd7 Pd3 56.89(2) . .
C1 Pd7 Pd3 103.5(2) 2_755 2_755
C1 Pd7 Pd3 103.7(2) . 2_755
Pd22 Pd7 Pd3 56.89(2) 2_755 2_755
Pd22 Pd7 Pd3 116.87(3) . 2_755
Pd3 Pd7 Pd3 59.99(3) . 2_755
C1 Pd7 Pd20 149.2(2) 2_755 2_755
C1 Pd7 Pd20 46.3(2) . 2_755
Pd22 Pd7 Pd20 59.512(19) 2_755 2_755
Pd22 Pd7 Pd20 118.27(2) . 2_755
Pd3 Pd7 Pd20 89.08(3) . 2_755
Pd3 Pd7 Pd20 58.71(2) 2_755 2_755
C1 Pd7 Pd20 46.3(2) 2_755 .
C1 Pd7 Pd20 149.2(2) . .
Pd22 Pd7 Pd20 118.28(2) 2_755 .
Pd22 Pd7 Pd20 59.510(19) . .
Pd3 Pd7 Pd20 58.71(2) . .
Pd3 Pd7 Pd20 89.08(3) 2_755 .
Pd20 Pd7 Pd20 143.99(4) 2_755 .
C1 Pd7 Pd19 45.8(2) 2_755 2_755
C1 Pd7 Pd19 149.9(2) . 2_755
Pd22 Pd7 Pd19 58.180(19) 2_755 2_755
Pd22 Pd7 Pd19 119.59(2) . 2_755
Pd3 Pd7 Pd19 89.04(3) . 2_755
Pd3 Pd7 Pd19 58.94(2) 2_755 2_755
Pd20 Pd7 Pd19 107.89(2) 2_755 2_755
Pd20 Pd7 Pd19 60.172(19) . 2_755
C1 Pd7 Pd19 149.9(2) 2_755 .
C1 Pd7 Pd19 45.8(2) . .
Pd22 Pd7 Pd19 119.59(2) 2_755 .
Pd22 Pd7 Pd19 58.180(19) . .
Pd3 Pd7 Pd19 58.94(2) . .
Pd3 Pd7 Pd19 89.03(3) 2_755 .
Pd20 Pd7 Pd19 60.172(19) 2_755 .
Pd20 Pd7 Pd19 107.89(2) . .
Pd19 Pd7 Pd19 144.17(4) 2_755 .
C3 Pd8 C2 148.2(3) . 2_755
C3 Pd8 Pd5 103.6(2) . 2_755
C2 Pd8 Pd5 103.6(2) 2_755 2_755
C3 Pd8 Pd4 103.3(2) . .
C2 Pd8 Pd4 104.5(2) 2_755 .
Pd5 Pd8 Pd4 59.90(2) 2_755 .
C3 Pd8 Pd13 90.0(2) . .
C2 Pd8 Pd13 92.4(2) 2_755 .
Pd5 Pd8 Pd13 116.53(3) 2_755 .
Pd4 Pd8 Pd13 56.64(2) . .
C3 Pd8 Pd10 91.2(2) . 2_755
C2 Pd8 Pd10 90.2(2) 2_755 2_755
Pd5 Pd8 Pd10 56.44(2) 2_755 2_755
Pd4 Pd8 Pd10 116.34(3) . 2_755
Pd13 Pd8 Pd10 172.94(3) . 2_755
C3 Pd8 Pd12 149.4(2) . 2_755
C2 Pd8 Pd12 46.7(2) 2_755 2_755
Pd5 Pd8 Pd12 89.03(2) 2_755 2_755
Pd4 Pd8 Pd12 59.09(2) . 2_755
Pd13 Pd8 Pd12 59.55(2) . 2_755
Pd10 Pd8 Pd12 118.62(3) 2_755 2_755
C3 Pd8 Pd21 45.8(2) . 2_755
C2 Pd8 Pd21 149.1(2) 2_755 2_755
Pd5 Pd8 Pd21 59.10(2) 2_755 2_755
Pd4 Pd8 Pd21 88.89(3) . 2_755
Pd13 Pd8 Pd21 117.87(3) . 2_755
Pd10 Pd8 Pd21 59.01(2) 2_755 2_755
Pd12 Pd8 Pd21 144.26(3) 2_755 2_755
C3 Pd8 Pd24 149.8(2) . 2_755
C2 Pd8 Pd24 45.7(2) 2_755 2_755
Pd5 Pd8 Pd24 58.94(2) 2_755 2_755
Pd4 Pd8 Pd24 89.15(2) . 2_755
Pd13 Pd8 Pd24 119.40(3) . 2_755
Pd10 Pd8 Pd24 58.76(2) 2_755 2_755
Pd12 Pd8 Pd24 59.97(2) 2_755 2_755
Pd21 Pd8 Pd24 108.35(3) 2_755 2_755
C3 Pd8 Pd17 45.7(2) . .
C2 Pd8 Pd17 150.4(2) 2_755 .
Pd5 Pd8 Pd17 89.00(2) 2_755 .
Pd4 Pd8 Pd17 58.75(2) . .
Pd13 Pd8 Pd17 58.15(2) . .
Pd10 Pd8 Pd17 118.69(3) 2_755 .
Pd12 Pd8 Pd17 108.11(3) 2_755 .
Pd21 Pd8 Pd17 59.80(2) 2_755 .
Pd24 Pd8 Pd17 144.14(3) 2_755 .
Pd4 Pd9 Pd4 116.79(4) . 2_755
Pd4 Pd9 Pd5 63.525(19) . 2_755
Pd4 Pd9 Pd5 116.53(2) 2_755 2_755
Pd4 Pd9 Pd5 116.53(2) . .
Pd4 Pd9 Pd5 63.525(19) 2_755 .
Pd5 Pd9 Pd5 179.91(5) 2_755 .
Pd4 Pd9 Pd6 63.340(17) . .
Pd4 Pd9 Pd6 179.82(3) 2_755 .
Pd5 Pd9 Pd6 63.629(19) 2_755 .
Pd5 Pd9 Pd6 116.32(2) . .
Pd4 Pd9 Pd6 179.82(3) . 2_755
Pd4 Pd9 Pd6 63.341(17) 2_755 2_755
Pd5 Pd9 Pd6 116.32(2) 2_755 2_755
Pd5 Pd9 Pd6 63.628(19) . 2_755
Pd6 Pd9 Pd6 116.53(4) . 2_755
Pd4 Pd9 Pd1 63.57(2) . .
Pd4 Pd9 Pd1 63.55(2) 2_755 .
Pd5 Pd9 Pd1 116.74(3) 2_755 .
Pd5 Pd9 Pd1 63.34(2) . .
Pd6 Pd9 Pd1 116.49(2) . .
Pd6 Pd9 Pd1 116.60(2) 2_755 .
Pd4 Pd9 Pd1 63.55(2) . 2_755
Pd4 Pd9 Pd1 63.57(2) 2_755 2_755
Pd5 Pd9 Pd1 63.34(2) 2_755 2_755
Pd5 Pd9 Pd1 116.74(3) . 2_755
Pd6 Pd9 Pd1 116.60(2) . 2_755
Pd6 Pd9 Pd1 116.49(2) 2_755 2_755
Pd1 Pd9 Pd1 63.65(3) . 2_755
Pd4 Pd9 Pd2 116.58(2) . 2_755
Pd4 Pd9 Pd2 63.526(19) 2_755 2_755
Pd5 Pd9 Pd2 63.223(17) 2_755 2_755
Pd5 Pd9 Pd2 116.776(17) . 2_755
Pd6 Pd9 Pd2 116.55(2) . 2_755
Pd6 Pd9 Pd2 63.346(19) 2_755 2_755
Pd1 Pd9 Pd2 116.76(3) . 2_755
Pd1 Pd9 Pd2 63.42(2) 2_755 2_755
Pd4 Pd9 Pd2 63.522(19) . .
Pd4 Pd9 Pd2 116.58(2) 2_755 .
Pd5 Pd9 Pd2 116.775(17) 2_755 .
Pd5 Pd9 Pd2 63.225(17) . .
Pd6 Pd9 Pd2 63.345(19) . .
Pd6 Pd9 Pd2 116.55(2) 2_755 .
Pd1 Pd9 Pd2 63.42(2) . .
Pd1 Pd9 Pd2 116.76(3) 2_755 .
Pd2 Pd9 Pd2 179.82(4) 2_755 .
Pd4 Pd9 Pd3 116.37(2) . 2_755
Pd4 Pd9 Pd3 116.53(2) 2_755 2_755
Pd5 Pd9 Pd3 63.25(2) 2_755 2_755
Pd5 Pd9 Pd3 116.67(3) . 2_755
Pd6 Pd9 Pd3 63.43(2) . 2_755
Pd6 Pd9 Pd3 63.45(2) 2_755 2_755
Pd1 Pd9 Pd3 179.92(3) . 2_755
Pd1 Pd9 Pd3 116.383(18) 2_755 2_755
Pd2 Pd9 Pd3 63.31(2) 2_755 2_755
Pd2 Pd9 Pd3 116.52(3) . 2_755
Pd4 Pd9 Pd3 116.53(2) . .
Pd4 Pd9 Pd3 116.37(2) 2_755 .
Pd5 Pd9 Pd3 116.67(3) 2_755 .
Pd5 Pd9 Pd3 63.25(2) . .
Pd6 Pd9 Pd3 63.45(2) . .
Pd6 Pd9 Pd3 63.43(2) 2_755 .
Pd1 Pd9 Pd3 116.383(17) . .
Pd1 Pd9 Pd3 179.92(3) 2_755 .
Pd2 Pd9 Pd3 116.52(3) 2_755 .
Pd2 Pd9 Pd3 63.31(2) . .
Pd3 Pd9 Pd3 63.58(3) 2_755 .
P6 Pd10 Pd5 177.95(8) . .
P6 Pd10 Pd11 116.02(7) . .
Pd5 Pd10 Pd11 62.19(2) . .
P6 Pd10 Pd27 116.32(8) . .
Pd5 Pd10 Pd27 62.18(2) . .
Pd11 Pd10 Pd27 63.30(2) . .
P6 Pd10 Pd21 118.70(8) . .
Pd5 Pd10 Pd21 61.70(2) . .
Pd11 Pd10 Pd21 62.78(2) . .
Pd27 Pd10 Pd21 114.68(3) . .
P6 Pd10 Pd24 119.04(7) . .
Pd5 Pd10 Pd24 61.80(2) . .
Pd11 Pd10 Pd24 114.31(3) . .
Pd27 Pd10 Pd24 62.02(2) . .
Pd21 Pd10 Pd24 113.55(3) . .
P6 Pd10 Pd8 120.61(8) . 2_755
Pd5 Pd10 Pd8 61.43(2) . 2_755
Pd11 Pd10 Pd8 113.80(3) . 2_755
Pd27 Pd10 Pd8 113.61(3) . 2_755
Pd21 Pd10 Pd8 61.79(2) . 2_755
Pd24 Pd10 Pd8 62.30(2) . 2_755
C9 Pd11 C6 149.2(3) . .
C9 Pd11 Pd10 91.1(2) . .
C6 Pd11 Pd10 90.0(3) . .
C9 Pd11 Pd22 89.9(2) . .
C6 Pd11 Pd22 92.4(3) . .
Pd10 Pd11 Pd22 173.46(3) . .
C9 Pd11 Pd3 103.1(2) . .
C6 Pd11 Pd3 104.0(3) . .
Pd10 Pd11 Pd3 116.40(3) . .
Pd22 Pd11 Pd3 57.10(2) . .
C9 Pd11 Pd5 103.1(3) . .
C6 Pd11 Pd5 103.2(3) . .
Pd10 Pd11 Pd5 56.81(2) . .
Pd22 Pd11 Pd5 116.69(3) . .
Pd3 Pd11 Pd5 59.60(2) . .
C9 Pd11 Pd15 149.6(2) . .
C6 Pd11 Pd15 46.2(3) . .
Pd10 Pd11 Pd15 118.45(3) . .
Pd22 Pd11 Pd15 59.90(2) . .
Pd3 Pd11 Pd15 59.12(2) . .
Pd5 Pd11 Pd15 88.94(2) . .
C9 Pd11 Pd21 45.6(3) . .
C6 Pd11 Pd21 149.1(3) . .
Pd10 Pd11 Pd21 59.22(2) . .
Pd22 Pd11 Pd21 117.82(3) . .
Pd3 Pd11 Pd21 88.57(2) . .
Pd5 Pd11 Pd21 58.77(2) . .
Pd15 Pd11 Pd21 143.92(3) . .
C9 Pd11 Pd19 45.6(2) . .
C6 Pd11 Pd19 150.4(3) . .
Pd10 Pd11 Pd19 118.79(3) . .
Pd22 Pd11 Pd19 58.23(2) . .
Pd3 Pd11 Pd19 58.80(2) . .
Pd5 Pd11 Pd19 88.70(2) . .
Pd15 Pd11 Pd19 108.23(3) . .
Pd21 Pd11 Pd19 59.67(2) . .
C9 Pd11 Pd27 149.4(2) . .
C6 Pd11 Pd27 45.6(2) . .
Pd10 Pd11 Pd27 58.52(2) . .
Pd22 Pd11 Pd27 119.79(3) . .
Pd3 Pd11 Pd27 88.92(2) . .
Pd5 Pd11 Pd27 58.80(2) . .
Pd15 Pd11 Pd27 60.01(2) . .
Pd21 Pd11 Pd27 107.91(3) . .
Pd19 Pd11 Pd27 143.82(3) . .
C4 Pd12 C2 148.9(3) . .
C4 Pd12 Pd1 103.0(2) . .
C2 Pd12 Pd1 103.5(2) . .
C4 Pd12 Pd18 90.1(3) . .
C2 Pd12 Pd18 91.2(2) . .
Pd1 Pd12 Pd18 56.75(2) . .
C4 Pd12 Pd4 103.0(2) . 2_755
C2 Pd12 Pd4 104.1(2) . 2_755
Pd1 Pd12 Pd4 59.86(2) . 2_755
Pd18 Pd12 Pd4 116.61(3) . 2_755
C4 Pd12 Pd13 90.8(3) . 2_755
C2 Pd12 Pd13 91.6(2) . 2_755
Pd1 Pd12 Pd13 116.24(3) . 2_755
Pd18 Pd12 Pd13 172.93(3) . 2_755
Pd4 Pd12 Pd13 56.38(2) 2_755 2_755
C4 Pd12 Pd8 149.5(3) . 2_755
C2 Pd12 Pd8 46.4(2) . 2_755
Pd1 Pd12 Pd8 89.03(2) . 2_755
Pd18 Pd12 Pd8 119.55(3) . 2_755
Pd4 Pd12 Pd8 58.98(2) 2_755 2_755
Pd13 Pd12 Pd8 58.86(2) 2_755 2_755
C4 Pd12 Pd24 149.1(3) . .
C2 Pd12 Pd24 45.9(2) . .
Pd1 Pd12 Pd24 58.83(2) . .
Pd18 Pd12 Pd24 59.19(2) . .
Pd4 Pd12 Pd24 89.39(2) 2_755 .
Pd13 Pd12 Pd24 119.22(3) 2_755 .
Pd8 Pd12 Pd24 60.49(2) 2_755 .
C4 Pd12 Pd14 45.6(2) . 2_755
C2 Pd12 Pd14 150.2(2) . 2_755
Pd1 Pd12 Pd14 88.78(2) . 2_755
Pd18 Pd12 Pd14 117.89(3) . 2_755
Pd4 Pd12 Pd14 58.71(2) 2_755 2_755
Pd13 Pd12 Pd14 58.72(2) 2_755 2_755
Pd8 Pd12 Pd14 108.05(3) 2_755 2_755
Pd24 Pd12 Pd14 144.08(3) . 2_755
C4 Pd12 Pd23 45.6(2) . .
C2 Pd12 Pd23 149.3(2) . .
Pd1 Pd12 Pd23 58.73(2) . .
Pd18 Pd12 Pd23 58.219(18) . .
Pd4 Pd12 Pd23 88.68(3) 2_755 .
Pd13 Pd12 Pd23 118.35(3) 2_755 .
Pd8 Pd12 Pd23 143.88(3) 2_755 .
Pd24 Pd12 Pd23 107.72(2) . .
Pd14 Pd12 Pd23 59.750(18) 2_755 .
P4 Pd13 Pd4 177.26(8) . .
P4 Pd13 Pd17 115.20(8) . .
Pd4 Pd13 Pd17 62.07(2) . .
P4 Pd13 Pd28 117.19(8) . .
Pd4 Pd13 Pd28 61.96(2) . .
Pd17 Pd13 Pd28 62.72(2) . .
P4 Pd13 Pd8 117.56(8) . .
Pd4 Pd13 Pd8 61.58(2) . .
Pd17 Pd13 Pd8 63.00(2) . .
Pd28 Pd13 Pd8 114.30(3) . .
P4 Pd13 Pd14 120.74(8) . .
Pd4 Pd13 Pd14 61.48(2) . .
Pd17 Pd13 Pd14 113.96(3) . .
Pd28 Pd13 Pd14 62.36(2) . .
Pd8 Pd13 Pd14 112.98(3) . .
P4 Pd13 Pd12 120.80(8) . 2_755
Pd4 Pd13 Pd12 61.39(2) . 2_755
Pd17 Pd13 Pd12 113.77(3) . 2_755
Pd28 Pd13 Pd12 113.59(3) . 2_755
Pd8 Pd13 Pd12 61.59(2) . 2_755
Pd14 Pd13 Pd12 61.98(2) . 2_755
C4 Pd14 C10 148.8(3) 2_755 .
C4 Pd14 Pd4 103.3(2) 2_755 .
C10 Pd14 Pd4 103.6(3) . .
C4 Pd14 Pd18 90.7(2) 2_755 .
C10 Pd14 Pd18 91.1(3) . .
Pd4 Pd14 Pd18 116.64(3) . .
C4 Pd14 Pd1 103.5(2) 2_755 .
C10 Pd14 Pd1 103.5(2) . .
Pd4 Pd14 Pd1 59.92(2) . .
Pd18 Pd14 Pd1 56.73(2) . .
C4 Pd14 Pd13 91.4(2) 2_755 .
C10 Pd14 Pd13 90.4(3) . .
Pd4 Pd14 Pd13 56.62(2) . .
Pd18 Pd14 Pd13 173.25(3) . .
Pd1 Pd14 Pd13 116.53(3) . .
C4 Pd14 Pd26 149.7(2) 2_755 .
C10 Pd14 Pd26 45.9(2) . .
Pd4 Pd14 Pd26 88.93(2) . .
Pd18 Pd14 Pd26 59.18(2) . .
Pd1 Pd14 Pd26 58.79(2) . .
Pd13 Pd14 Pd26 118.10(3) . .
C4 Pd14 Pd23 45.9(2) 2_755 .
C10 Pd14 Pd23 149.4(3) . .
Pd4 Pd14 Pd23 89.12(3) . .
Pd18 Pd14 Pd23 58.423(19) . .
Pd1 Pd14 Pd23 58.90(2) . .
Pd13 Pd14 Pd23 119.50(3) . .
Pd26 Pd14 Pd23 107.92(2) . .
C4 Pd14 Pd28 149.6(2) 2_755 .
C10 Pd14 Pd28 45.8(3) . .
Pd4 Pd14 Pd28 58.99(2) . .
Pd18 Pd14 Pd28 118.85(3) . .
Pd1 Pd14 Pd28 88.88(2) . .
Pd13 Pd14 Pd28 58.43(2) . .
Pd26 Pd14 Pd28 59.77(2) . .
Pd23 Pd14 Pd28 144.15(3) . .
C4 Pd14 Pd12 45.7(2) 2_755 2_755
C10 Pd14 Pd12 149.5(3) . 2_755
Pd4 Pd14 Pd12 58.89(2) . 2_755
Pd18 Pd14 Pd12 118.66(3) . 2_755
Pd1 Pd14 Pd12 89.18(3) . 2_755
Pd13 Pd14 Pd12 59.29(2) . 2_755
Pd26 Pd14 Pd12 144.11(3) . 2_755
Pd23 Pd14 Pd12 60.323(18) . 2_755
Pd28 Pd14 Pd12 108.16(3) . 2_755
C6 Pd15 C7 148.9(3) . .
C6 Pd15 Pd3 104.0(2) . .
C7 Pd15 Pd3 102.9(2) . .
C6 Pd15 Pd2 103.4(3) . .
C7 Pd15 Pd2 103.5(2) . .
Pd3 Pd15 Pd2 59.65(2) . .
C6 Pd15 Pd25 90.7(2) . .
C7 Pd15 Pd25 91.1(3) . .
Pd3 Pd15 Pd25 116.34(3) . .
Pd2 Pd15 Pd25 56.69(2) . .
C6 Pd15 Pd22 91.2(2) . .
C7 Pd15 Pd22 90.7(3) . .
Pd3 Pd15 Pd22 56.55(2) . .
Pd2 Pd15 Pd22 116.19(3) . .
Pd25 Pd15 Pd22 172.89(3) . .
C6 Pd15 Pd11 46.4(2) . .
C7 Pd15 Pd11 148.9(3) . .
Pd3 Pd15 Pd11 59.00(2) . .
Pd2 Pd15 Pd11 89.06(2) . .
Pd25 Pd15 Pd11 119.19(3) . .
Pd22 Pd15 Pd11 58.32(2) . .
C6 Pd15 Pd20 150.1(2) . .
C7 Pd15 Pd20 45.5(2) . .
Pd3 Pd15 Pd20 58.54(2) . .
Pd2 Pd15 Pd20 88.64(2) . .
Pd25 Pd15 Pd20 118.36(3) . .
Pd22 Pd15 Pd20 59.05(2) . .
Pd11 Pd15 Pd20 107.76(3) . .
C6 Pd15 Pd27 45.9(3) . .
C7 Pd15 Pd27 149.6(3) . .
Pd3 Pd15 Pd27 89.18(2) . .
Pd2 Pd15 Pd27 58.74(2) . .
Pd25 Pd15 Pd27 58.72(2) . .
Pd22 Pd15 Pd27 118.77(3) . .
Pd11 Pd15 Pd27 60.58(2) . .
Pd20 Pd15 Pd27 143.77(3) . .
C6 Pd15 Pd29 149.0(2) . .
C7 Pd15 Pd29 46.1(2) . .
Pd3 Pd15 Pd29 88.81(2) . .
Pd2 Pd15 Pd29 58.80(2) . .
Pd25 Pd15 Pd29 58.41(2) . .
Pd22 Pd15 Pd29 119.00(3) . .
Pd11 Pd15 Pd29 144.07(3) . .
Pd20 Pd15 Pd29 60.06(2) . .
Pd27 Pd15 Pd29 107.56(3) . .
P2 Pd16 Pd6 176.87(10) . .
P2 Pd16 Pd19 116.73(10) . 2_755
Pd6 Pd16 Pd19 61.94(2) . 2_755
P2 Pd16 Pd29 117.35(8) . .
Pd6 Pd16 Pd29 61.99(2) . .
Pd19 Pd16 Pd29 114.33(3) 2_755 .
P2 Pd16 Pd20 114.99(10) . .
Pd6 Pd16 Pd20 61.90(2) . .
Pd19 Pd16 Pd20 62.65(2) 2_755 .
Pd29 Pd16 Pd20 62.60(2) . .
P2 Pd16 Pd17 121.09(10) . .
Pd6 Pd16 Pd17 61.63(2) . .
Pd19 Pd16 Pd17 113.72(3) 2_755 .
Pd29 Pd16 Pd17 62.39(2) . .
Pd20 Pd16 Pd17 113.89(3) . .
P2 Pd16 Pd21 120.79(8) . 2_755
Pd6 Pd16 Pd21 61.50(2) . 2_755
Pd19 Pd16 Pd21 62.24(2) 2_755 2_755
Pd29 Pd16 Pd21 113.71(3) . 2_755
Pd20 Pd16 Pd21 113.77(3) . 2_755
Pd17 Pd16 Pd21 62.10(2) . 2_755
C3 Pd17 C8 149.4(3) . .
C3 Pd17 Pd13 90.5(3) . .
C8 Pd17 Pd13 90.9(3) . .
C3 Pd17 Pd6 103.3(2) . .
C8 Pd17 Pd6 103.3(2) . .
Pd13 Pd17 Pd6 116.43(3) . .
C3 Pd17 Pd16 91.3(3) . .
C8 Pd17 Pd16 90.9(3) . .
Pd13 Pd17 Pd16 173.12(3) . .
Pd6 Pd17 Pd16 56.69(2) . .
C3 Pd17 Pd4 102.9(2) . .
C8 Pd17 Pd4 103.3(2) . .
Pd13 Pd17 Pd4 56.77(2) . .
Pd6 Pd17 Pd4 59.65(2) . .
Pd16 Pd17 Pd4 116.35(3) . .
C3 Pd17 Pd29 149.9(3) . .
C8 Pd17 Pd29 45.6(3) . .
Pd13 Pd17 Pd29 118.78(3) . .
Pd6 Pd17 Pd29 59.10(2) . .
Pd16 Pd17 Pd29 58.73(2) . .
Pd4 Pd17 Pd29 89.10(2) . .
C3 Pd17 Pd21 45.7(2) . 2_755
C8 Pd17 Pd21 149.9(3) . 2_755
Pd13 Pd17 Pd21 118.32(3) . 2_755
Pd6 Pd17 Pd21 58.94(2) . 2_755
Pd16 Pd17 Pd21 59.29(2) . 2_755
Pd4 Pd17 Pd21 88.58(2) . 2_755
Pd29 Pd17 Pd21 108.40(3) . 2_755
C3 Pd17 Pd28 149.0(3) . .
C8 Pd17 Pd28 45.8(3) . .
Pd13 Pd17 Pd28 58.66(2) . .
Pd6 Pd17 Pd28 89.01(2) . .
Pd16 Pd17 Pd28 118.82(3) . .
Pd4 Pd17 Pd28 58.85(2) . .
Pd29 Pd17 Pd28 60.21(2) . .
Pd21 Pd17 Pd28 143.89(3) 2_755 .
C3 Pd17 Pd8 45.7(2) . .
C8 Pd17 Pd8 149.5(3) . .
Pd13 Pd17 Pd8 58.85(2) . .
Pd6 Pd17 Pd8 88.51(2) . .
Pd16 Pd17 Pd8 118.70(3) . .
Pd4 Pd17 Pd8 58.47(2) . .
Pd29 Pd17 Pd8 143.80(3) . .
Pd21 Pd17 Pd8 59.55(2) 2_755 .
Pd28 Pd17 Pd8 107.63(3) . .
P5 Pd18 Pd1 177.28(9) . .
P5 Pd18 Pd23 115.37(9) . .
Pd1 Pd18 Pd23 61.95(3) . .
P5 Pd18 Pd14 117.02(9) . .
Pd1 Pd18 Pd14 61.70(2) . .
Pd23 Pd18 Pd14 62.50(2) . .
P5 Pd18 Pd12 117.97(9) . .
Pd1 Pd18 Pd12 61.62(2) . .
Pd23 Pd18 Pd12 62.90(2) . .
Pd14 Pd18 Pd12 114.02(3) . .
P5 Pd18 Pd26 120.49(9) . .
Pd1 Pd18 Pd26 61.39(2) . .
Pd23 Pd18 Pd26 113.64(3) . .
Pd14 Pd18 Pd26 62.09(2) . .
Pd12 Pd18 Pd26 113.13(3) . .
P5 Pd18 Pd24 121.04(9) . .
Pd1 Pd18 Pd24 61.40(2) . .
Pd23 Pd18 Pd24 113.91(3) . .
Pd14 Pd18 Pd24 113.20(3) . .
Pd12 Pd18 Pd24 62.08(2) . .
Pd26 Pd18 Pd24 61.81(2) . .
C1 Pd19 C9 149.0(3) . .
C1 Pd19 Pd22 90.6(2) . .
C9 Pd19 Pd22 90.4(3) . .
C1 Pd19 Pd16 90.8(2) . 2_755
C9 Pd19 Pd16 91.6(3) . 2_755
Pd22 Pd19 Pd16 173.63(3) . 2_755
C1 Pd19 Pd6 103.7(2) . 2_755
C9 Pd19 Pd6 103.4(3) . 2_755
Pd22 Pd19 Pd6 116.89(3) . 2_755
Pd16 Pd19 Pd6 56.75(2) 2_755 2_755
C1 Pd19 Pd3 103.4(2) . .
C9 Pd19 Pd3 103.1(2) . .
Pd22 Pd19 Pd3 57.14(2) . .
Pd16 Pd19 Pd3 116.49(3) 2_755 .
Pd6 Pd19 Pd3 59.75(2) 2_755 .
C1 Pd19 Pd21 150.1(2) . .
C9 Pd19 Pd21 45.8(3) . .
Pd22 Pd19 Pd21 118.57(3) . .
Pd16 Pd19 Pd21 59.42(2) 2_755 .
Pd6 Pd19 Pd21 58.87(2) 2_755 .
Pd3 Pd19 Pd21 88.72(2) . .
C1 Pd19 Pd20 46.0(2) . 2_755
C9 Pd19 Pd20 150.1(3) . 2_755
Pd22 Pd19 Pd20 118.68(3) . 2_755
Pd16 Pd19 Pd20 58.80(2) 2_755 2_755
Pd6 Pd19 Pd20 58.89(2) 2_755 2_755
Pd3 Pd19 Pd20 88.68(2) . 2_755
Pd21 Pd19 Pd20 108.33(3) . 2_755
C1 Pd19 Pd7 45.8(2) . .
C9 Pd19 Pd7 149.3(3) . .
Pd22 Pd19 Pd7 59.118(18) . .
Pd16 Pd19 Pd7 118.35(3) 2_755 .
Pd6 Pd19 Pd7 88.79(3) 2_755 .
Pd3 Pd19 Pd7 58.78(2) . .
Pd21 Pd19 Pd7 143.76(3) . .
Pd20 Pd19 Pd7 59.644(18) 2_755 .
C1 Pd19 Pd11 149.0(2) . .
C9 Pd19 Pd11 45.8(2) . .
Pd22 Pd19 Pd11 58.55(2) . .
Pd16 Pd19 Pd11 119.39(3) 2_755 .
Pd6 Pd19 Pd11 88.98(2) 2_755 .
Pd3 Pd19 Pd11 58.62(2) . .
Pd21 Pd19 Pd11 60.09(2) . .
Pd20 Pd19 Pd11 143.77(3) 2_755 .
Pd7 Pd19 Pd11 107.62(2) . .
C7 Pd20 C1 148.2(3) . 2_755
C7 Pd20 Pd3 103.9(2) . .
C1 Pd20 Pd3 103.9(2) 2_755 .
C7 Pd20 Pd16 90.8(3) . .
C1 Pd20 Pd16 90.5(2) 2_755 .
Pd3 Pd20 Pd16 116.58(3) . .
C7 Pd20 Pd6 103.8(2) . .
C1 Pd20 Pd6 103.3(2) 2_755 .
Pd3 Pd20 Pd6 59.94(2) . .
Pd16 Pd20 Pd6 56.64(2) . .
C7 Pd20 Pd22 91.3(3) . .
C1 Pd20 Pd22 91.1(2) 2_755 .
Pd3 Pd20 Pd22 56.79(2) . .
Pd16 Pd20 Pd22 173.37(3) . .
Pd6 Pd20 Pd22 116.73(3) . .
C7 Pd20 Pd7 149.9(3) . .
C1 Pd20 Pd7 46.1(2) 2_755 .
Pd3 Pd20 Pd7 59.16(2) . .
Pd16 Pd20 Pd7 118.64(3) . .
Pd6 Pd20 Pd7 89.06(3) . .
Pd22 Pd20 Pd7 58.774(18) . .
C7 Pd20 Pd15 46.0(2) . .
C1 Pd20 Pd15 150.2(2) 2_755 .
Pd3 Pd20 Pd15 59.07(2) . .
Pd16 Pd20 Pd15 118.64(3) . .
Pd6 Pd20 Pd15 89.16(2) . .
Pd22 Pd20 Pd15 59.28(2) . .
Pd7 Pd20 Pd15 108.49(2) . .
C7 Pd20 Pd19 149.3(3) . 2_755
C1 Pd20 Pd19 45.8(2) 2_755 2_755
Pd3 Pd20 Pd19 89.30(2) . 2_755
Pd16 Pd20 Pd19 58.56(2) . 2_755
Pd6 Pd20 Pd19 58.81(2) . 2_755
Pd22 Pd20 Pd19 118.86(3) . 2_755
Pd7 Pd20 Pd19 60.182(18) . 2_755
Pd15 Pd20 Pd19 144.41(3) . 2_755
C7 Pd20 Pd29 46.1(2) . .
C1 Pd20 Pd29 149.0(2) 2_755 .
Pd3 Pd20 Pd29 89.09(2) . .
Pd16 Pd20 Pd29 58.70(2) . .
Pd6 Pd20 Pd29 58.93(2) . .
Pd22 Pd20 Pd29 119.20(3) . .
Pd7 Pd20 Pd29 144.34(3) . .
Pd15 Pd20 Pd29 60.03(2) . .
Pd19 Pd20 Pd29 107.78(3) 2_755 .
C3 Pd21 C9 148.5(3) 2_755 .
C3 Pd21 Pd6 103.6(2) 2_755 2_755
C9 Pd21 Pd6 103.5(2) . 2_755
C3 Pd21 Pd5 103.8(2) 2_755 .
C9 Pd21 Pd5 103.4(2) . .
Pd6 Pd21 Pd5 59.90(2) 2_755 .
C3 Pd21 Pd10 91.7(2) 2_755 .
C9 Pd21 Pd10 90.3(2) . .
Pd6 Pd21 Pd10 116.31(3) 2_755 .
Pd5 Pd21 Pd10 56.41(2) . .
C3 Pd21 Pd16 91.2(2) 2_755 2_755
C9 Pd21 Pd16 90.7(2) . 2_755
Pd6 Pd21 Pd16 56.41(2) 2_755 2_755
Pd5 Pd21 Pd16 116.31(3) . 2_755
Pd10 Pd21 Pd16 172.65(3) . 2_755
C3 Pd21 Pd8 46.3(2) 2_755 2_755
C9 Pd21 Pd8 149.3(2) . 2_755
Pd6 Pd21 Pd8 89.04(3) 2_755 2_755
Pd5 Pd21 Pd8 58.82(2) . 2_755
Pd10 Pd21 Pd8 59.20(2) . 2_755
Pd16 Pd21 Pd8 119.12(3) 2_755 2_755
C3 Pd21 Pd19 149.4(2) 2_755 .
C9 Pd21 Pd19 45.9(2) . .
Pd6 Pd21 Pd19 58.90(2) 2_755 .
Pd5 Pd21 Pd19 89.04(2) . .
Pd10 Pd21 Pd19 118.15(3) . .
Pd16 Pd21 Pd19 58.35(2) 2_755 .
Pd8 Pd21 Pd19 144.11(3) 2_755 .
C3 Pd21 Pd17 46.2(2) 2_755 2_755
C9 Pd21 Pd17 149.2(2) . 2_755
Pd6 Pd21 Pd17 58.75(2) 2_755 2_755
Pd5 Pd21 Pd17 89.34(2) . 2_755
Pd10 Pd21 Pd17 119.72(3) . 2_755
Pd16 Pd21 Pd17 58.61(2) 2_755 2_755
Pd8 Pd21 Pd17 60.65(2) 2_755 2_755
Pd19 Pd21 Pd17 107.63(3) . 2_755
C3 Pd21 Pd11 149.6(2) 2_755 .
C9 Pd21 Pd11 45.9(2) . .
Pd6 Pd21 Pd11 89.08(2) 2_755 .
Pd5 Pd21 Pd11 58.78(2) . .
Pd10 Pd21 Pd11 58.00(2) . .
Pd16 Pd21 Pd11 118.48(3) 2_755 .
Pd8 Pd21 Pd11 107.76(3) 2_755 .
Pd19 Pd21 Pd11 60.24(2) . .
Pd17 Pd21 Pd11 144.22(3) 2_755 .
P1 Pd22 Pd3 175.75(9) . .
P1 Pd22 Pd19 113.77(8) . .
Pd3 Pd22 Pd19 62.05(2) . .
P1 Pd22 Pd11 116.16(8) . .
Pd3 Pd22 Pd11 61.79(2) . .
Pd19 Pd22 Pd11 63.22(2) . .
P1 Pd22 Pd7 117.84(8) . .
Pd3 Pd22 Pd7 61.57(3) . .
Pd19 Pd22 Pd7 62.70(2) . .
Pd11 Pd22 Pd7 114.31(3) . .
P1 Pd22 Pd20 122.87(8) . .
Pd3 Pd22 Pd20 60.96(2) . .
Pd19 Pd22 Pd20 113.39(3) . .
Pd11 Pd22 Pd20 112.77(3) . .
Pd7 Pd22 Pd20 61.72(2) . .
P1 Pd22 Pd15 121.63(8) . .
Pd3 Pd22 Pd15 61.25(2) . .
Pd19 Pd22 Pd15 113.84(3) . .
Pd11 Pd22 Pd15 61.79(2) . .
Pd7 Pd22 Pd15 112.89(3) . .
Pd20 Pd22 Pd15 61.67(2) . .
C4 Pd23 C4 149.8(5) . 2_755
C4 Pd23 Pd18 90.5(2) . .
C4 Pd23 Pd18 91.1(2) 2_755 .
C4 Pd23 Pd18 91.1(2) . 2_755
C4 Pd23 Pd18 90.5(2) 2_755 2_755
Pd18 Pd23 Pd18 173.85(4) . 2_755
C4 Pd23 Pd1 103.2(2) . 2_755
C4 Pd23 Pd1 102.8(2) 2_755 2_755
Pd18 Pd23 Pd1 116.91(3) . 2_755
Pd18 Pd23 Pd1 56.94(2) 2_755 2_755
C4 Pd23 Pd1 102.8(2) . .
C4 Pd23 Pd1 103.3(2) 2_755 .
Pd18 Pd23 Pd1 56.94(2) . .
Pd18 Pd23 Pd1 116.90(3) 2_755 .
Pd1 Pd23 Pd1 59.96(3) 2_755 .
C4 Pd23 Pd14 149.3(2) . .
C4 Pd23 Pd14 45.7(2) 2_755 .
Pd18 Pd23 Pd14 59.075(19) . .
Pd18 Pd23 Pd14 118.73(2) 2_755 .
Pd1 Pd23 Pd14 88.84(3) 2_755 .
Pd1 Pd23 Pd14 58.91(2) . .
C4 Pd23 Pd14 45.7(2) . 2_755
C4 Pd23 Pd14 149.3(2) 2_755 2_755
Pd18 Pd23 Pd14 118.73(2) . 2_755
Pd18 Pd23 Pd14 59.075(19) 2_755 2_755
Pd1 Pd23 Pd14 58.91(2) 2_755 2_755
Pd1 Pd23 Pd14 88.84(3) . 2_755
Pd14 Pd23 Pd14 143.91(4) . 2_755
C4 Pd23 Pd12 149.7(2) . 2_755
C4 Pd23 Pd12 45.5(2) 2_755 2_755
Pd18 Pd23 Pd12 118.92(2) . 2_755
Pd18 Pd23 Pd12 58.880(19) 2_755 2_755
Pd1 Pd23 Pd12 58.64(2) 2_755 2_755
Pd1 Pd23 Pd12 88.96(3) . 2_755
Pd14 Pd23 Pd12 59.929(19) . 2_755
Pd14 Pd23 Pd12 107.97(2) 2_755 2_755
C4 Pd23 Pd12 45.5(2) . .
C4 Pd23 Pd12 149.7(2) 2_755 .
Pd18 Pd23 Pd12 58.879(19) . .
Pd18 Pd23 Pd12 118.91(2) 2_755 .
Pd1 Pd23 Pd12 88.96(3) 2_755 .
Pd1 Pd23 Pd12 58.65(2) . .
Pd14 Pd23 Pd12 107.97(2) . .
Pd14 Pd23 Pd12 59.926(19) 2_755 .
Pd12 Pd23 Pd12 143.78(4) 2_755 .
C2 Pd24 C5 148.2(3) . .
C2 Pd24 Pd1 104.1(2) . .
C5 Pd24 Pd1 103.4(2) . .
C2 Pd24 Pd5 103.4(2) . .
C5 Pd24 Pd5 104.0(2) . .
Pd1 Pd24 Pd5 59.63(2) . .
C2 Pd24 Pd10 90.5(2) . .
C5 Pd24 Pd10 91.4(2) . .
Pd1 Pd24 Pd10 115.99(3) . .
Pd5 Pd24 Pd10 56.36(2) . .
C2 Pd24 Pd18 91.2(2) . .
C5 Pd24 Pd18 90.8(2) . .
Pd1 Pd24 Pd18 56.63(2) . .
Pd5 Pd24 Pd18 116.26(3) . .
Pd10 Pd24 Pd18 172.61(3) . .
C2 Pd24 Pd27 149.0(2) . .
C5 Pd24 Pd27 46.2(2) . .
Pd1 Pd24 Pd27 89.09(2) . .
Pd5 Pd24 Pd27 59.15(2) . .
Pd10 Pd24 Pd27 58.54(2) . .
Pd18 Pd24 Pd27 119.10(3) . .
C2 Pd24 Pd26 150.2(2) . .
C5 Pd24 Pd26 45.7(2) . .
Pd1 Pd24 Pd26 58.89(2) . .
Pd5 Pd24 Pd26 89.02(2) . .
Pd10 Pd24 Pd26 118.52(3) . .
Pd18 Pd24 Pd26 59.08(2) . .
Pd27 Pd24 Pd26 60.13(2) . .
C2 Pd24 Pd12 46.5(2) . .
C5 Pd24 Pd12 149.4(2) . .
Pd1 Pd24 Pd12 58.90(2) . .
Pd5 Pd24 Pd12 88.55(2) . .
Pd10 Pd24 Pd12 118.37(3) . .
Pd18 Pd24 Pd12 58.74(2) . .
Pd27 Pd24 Pd12 144.07(3) . .
Pd26 Pd24 Pd12 108.16(3) . .
C2 Pd24 Pd8 45.9(2) . 2_755
C5 Pd24 Pd8 150.2(2) . 2_755
Pd1 Pd24 Pd8 88.52(2) . 2_755
Pd5 Pd24 Pd8 58.52(2) . 2_755
Pd10 Pd24 Pd8 58.93(2) . 2_755
Pd18 Pd24 Pd8 118.16(3) . 2_755
Pd27 Pd24 Pd8 107.98(3) . 2_755
Pd26 Pd24 Pd8 143.67(3) . 2_755
Pd12 Pd24 Pd8 59.55(2) . 2_755
P3 Pd25 Pd2 177.53(8) . .
P3 Pd25 Pd29 115.95(8) . .
Pd2 Pd25 Pd29 61.77(2) . .
P3 Pd25 Pd28 116.61(8) . .
Pd2 Pd25 Pd28 61.75(2) . .
Pd29 Pd25 Pd28 62.75(2) . .
P3 Pd25 Pd27 120.90(8) . .
Pd2 Pd25 Pd27 61.52(2) . .
Pd29 Pd25 Pd27 113.68(3) . .
Pd28 Pd25 Pd27 113.36(3) . .
P3 Pd25 Pd26 119.68(8) . .
Pd2 Pd25 Pd26 61.56(2) . .
Pd29 Pd25 Pd26 113.72(3) . .
Pd28 Pd25 Pd26 62.02(2) . .
Pd27 Pd25 Pd26 62.07(2) . .
P3 Pd25 Pd15 118.67(8) . .
Pd2 Pd25 Pd15 61.54(2) . .
Pd29 Pd25 Pd15 62.39(2) . .
Pd28 Pd25 Pd15 113.92(3) . .
Pd27 Pd25 Pd15 62.20(2) . .
Pd26 Pd25 Pd15 113.38(3) . .
C5 Pd26 C10 148.0(3) . .
C5 Pd26 Pd1 104.0(2) . .
C10 Pd26 Pd1 103.8(3) . .
C5 Pd26 Pd2 103.8(2) . .
C10 Pd26 Pd2 103.8(3) . .
Pd1 Pd26 Pd2 59.81(2) . .
C5 Pd26 Pd25 90.7(2) . .
C10 Pd26 Pd25 90.9(2) . .
Pd1 Pd26 Pd25 116.56(3) . .
Pd2 Pd26 Pd25 56.75(2) . .
C5 Pd26 Pd18 91.2(2) . .
C10 Pd26 Pd18 90.9(2) . .
Pd1 Pd26 Pd18 56.64(2) . .
Pd2 Pd26 Pd18 116.45(3) . .
Pd25 Pd26 Pd18 173.20(3) . .
C5 Pd26 Pd28 149.4(2) . .
C10 Pd26 Pd28 46.0(3) . .
Pd1 Pd26 Pd28 89.20(2) . .
Pd2 Pd26 Pd28 59.04(2) . .
Pd25 Pd26 Pd28 58.75(2) . .
Pd18 Pd26 Pd28 118.77(3) . .
C5 Pd26 Pd24 46.2(2) . .
C10 Pd26 Pd24 149.8(2) . .
Pd1 Pd26 Pd24 58.92(2) . .
Pd2 Pd26 Pd24 88.82(2) . .
Pd25 Pd26 Pd24 118.56(3) . .
Pd18 Pd26 Pd24 59.11(2) . .
Pd28 Pd26 Pd24 144.22(3) . .
C5 Pd26 Pd27 46.1(2) . .
C10 Pd26 Pd27 149.6(2) . .
Pd1 Pd26 Pd27 88.91(2) . .
Pd2 Pd26 Pd27 58.84(2) . .
Pd25 Pd26 Pd27 58.86(2) . .
Pd18 Pd26 Pd27 118.80(3) . .
Pd28 Pd26 Pd27 108.04(3) . .
Pd24 Pd26 Pd27 59.80(2) . .
C5 Pd26 Pd14 149.9(2) . .
C10 Pd26 Pd14 46.1(2) . .
Pd1 Pd26 Pd14 58.98(2) . .
Pd2 Pd26 Pd14 89.04(2) . .
Pd25 Pd26 Pd14 118.77(3) . .
Pd18 Pd26 Pd14 58.74(2) . .
Pd28 Pd26 Pd14 60.13(2) . .
Pd24 Pd26 Pd14 108.23(3) . .
Pd27 Pd26 Pd14 144.10(3) . .
C6 Pd27 C5 148.5(3) . .
C6 Pd27 Pd10 89.9(3) . .
C5 Pd27 Pd10 92.3(2) . .
C6 Pd27 Pd2 103.6(2) . .
C5 Pd27 Pd2 103.5(2) . .
Pd10 Pd27 Pd2 116.16(3) . .
C6 Pd27 Pd25 91.0(3) . .
C5 Pd27 Pd25 90.6(2) . .
Pd10 Pd27 Pd25 172.97(3) . .
Pd2 Pd27 Pd25 56.88(2) . .
C6 Pd27 Pd5 103.2(2) . .
C5 Pd27 Pd5 104.1(2) . .
Pd10 Pd27 Pd5 56.64(2) . .
Pd2 Pd27 Pd5 59.52(2) . .
Pd25 Pd27 Pd5 116.40(3) . .
C6 Pd27 Pd24 149.2(3) . .
C5 Pd27 Pd24 46.4(2) . .
Pd10 Pd27 Pd24 59.44(2) . .
Pd2 Pd27 Pd24 89.08(2) . .
Pd25 Pd27 Pd24 119.05(3) . .
Pd5 Pd27 Pd24 59.13(2) . .
C6 Pd27 Pd26 149.9(3) . .
C5 Pd27 Pd26 45.7(2) . .
Pd10 Pd27 Pd26 119.37(3) . .
Pd2 Pd27 Pd26 59.02(2) . .
Pd25 Pd27 Pd26 59.07(2) . .
Pd5 Pd27 Pd26 88.97(2) . .
Pd24 Pd27 Pd26 60.07(2) . .
C6 Pd27 Pd15 45.9(3) . .
C5 Pd27 Pd15 149.5(2) . .
Pd10 Pd27 Pd15 117.51(3) . .
Pd2 Pd27 Pd15 58.96(2) . .
Pd25 Pd27 Pd15 59.07(2) . .
Pd5 Pd27 Pd15 88.50(2) . .
Pd24 Pd27 Pd15 144.06(3) . .
Pd26 Pd27 Pd15 108.36(3) . .
C6 Pd27 Pd11 45.8(2) . .
C5 Pd27 Pd11 150.3(2) . .
Pd10 Pd27 Pd11 58.18(2) . .
Pd2 Pd27 Pd11 88.51(2) . .
Pd25 Pd27 Pd11 118.38(3) . .
Pd5 Pd27 Pd11 58.63(2) . .
Pd24 Pd27 Pd11 108.01(3) . .
Pd26 Pd27 Pd11 143.78(3) . .
Pd15 Pd27 Pd11 59.42(2) . .
C10 Pd28 C8 148.6(3) . .
C10 Pd28 Pd13 91.2(3) . .
C8 Pd28 Pd13 91.2(3) . .
C10 Pd28 Pd25 91.4(3) . .
C8 Pd28 Pd25 89.8(3) . .
Pd13 Pd28 Pd25 173.46(3) . .
C10 Pd28 Pd2 103.9(2) . .
C8 Pd28 Pd2 103.0(3) . .
Pd13 Pd28 Pd2 116.60(3) . .
Pd25 Pd28 Pd2 56.91(2) . .
C10 Pd28 Pd4 103.6(2) . .
C8 Pd28 Pd4 103.9(2) . .
Pd13 Pd28 Pd4 56.80(2) . .
Pd25 Pd28 Pd4 116.71(3) . .
Pd2 Pd28 Pd4 59.80(2) . .
C10 Pd28 Pd26 46.1(3) . .
C8 Pd28 Pd26 148.8(3) . .
Pd13 Pd28 Pd26 119.22(3) . .
Pd25 Pd28 Pd26 59.24(2) . .
Pd2 Pd28 Pd26 59.04(2) . .
Pd4 Pd28 Pd26 88.99(2) . .
C10 Pd28 Pd14 46.0(2) . .
C8 Pd28 Pd14 150.2(3) . .
Pd13 Pd28 Pd14 59.22(2) . .
Pd25 Pd28 Pd14 119.23(3) . .
Pd2 Pd28 Pd14 89.02(2) . .
Pd4 Pd28 Pd14 58.75(2) . .
Pd26 Pd28 Pd14 60.10(2) . .
C10 Pd28 Pd17 149.7(3) . .
C8 Pd28 Pd17 46.3(2) . .
Pd13 Pd28 Pd17 58.62(2) . .
Pd25 Pd28 Pd17 118.31(3) . .
Pd2 Pd28 Pd17 88.76(3) . .
Pd4 Pd28 Pd17 58.97(2) . .
Pd26 Pd28 Pd17 144.09(3) . .
Pd14 Pd28 Pd17 108.06(3) . .
C10 Pd28 Pd29 149.7(3) . .
C8 Pd28 Pd29 45.4(3) . .
Pd13 Pd28 Pd29 118.38(3) . .
Pd25 Pd28 Pd29 58.54(2) . .
Pd2 Pd28 Pd29 58.75(2) . .
Pd4 Pd28 Pd29 88.96(3) . .
Pd26 Pd28 Pd29 108.02(3) . .
Pd14 Pd28 Pd29 143.96(3) . .
Pd17 Pd28 Pd29 59.85(2) . .
C8 Pd29 C7 149.1(3) . .
C8 Pd29 Pd25 90.1(3) . .
C7 Pd29 Pd25 91.6(2) . .
C8 Pd29 Pd16 91.6(3) . .
C7 Pd29 Pd16 90.3(2) . .
Pd25 Pd29 Pd16 173.22(3) . .
C8 Pd29 Pd2 103.4(3) . .
C7 Pd29 Pd2 103.4(2) . .
Pd25 Pd29 Pd2 56.99(2) . .
Pd16 Pd29 Pd2 116.23(3) . .
C8 Pd29 Pd6 103.7(2) . .
C7 Pd29 Pd6 103.0(2) . .
Pd25 Pd29 Pd6 116.62(3) . .
Pd16 Pd29 Pd6 56.60(2) . .
Pd2 Pd29 Pd6 59.63(2) . .
C8 Pd29 Pd17 46.3(2) . .
C7 Pd29 Pd17 149.0(2) . .
Pd25 Pd29 Pd17 118.57(3) . .
Pd16 Pd29 Pd17 58.88(2) . .
Pd2 Pd29 Pd17 88.86(2) . .
Pd6 Pd29 Pd17 58.68(2) . .
C8 Pd29 Pd15 149.2(3) . .
C7 Pd29 Pd15 45.9(2) . .
Pd25 Pd29 Pd15 59.20(2) . .
Pd16 Pd29 Pd15 118.52(3) . .
Pd2 Pd29 Pd15 58.91(2) . .
Pd6 Pd29 Pd15 89.02(2) . .
Pd17 Pd29 Pd15 143.97(3) . .
C8 Pd29 Pd20 150.1(3) . .
C7 Pd29 Pd20 45.4(2) . .
Pd25 Pd29 Pd20 119.00(3) . .
Pd16 Pd29 Pd20 58.70(2) . .
Pd2 Pd29 Pd20 88.62(2) . .
Pd6 Pd29 Pd20 58.81(2) . .
Pd17 Pd29 Pd20 107.84(3) . .
Pd15 Pd29 Pd20 59.91(2) . .
C8 Pd29 Pd28 45.7(3) . .
C7 Pd29 Pd28 150.1(2) . .
Pd25 Pd29 Pd28 58.71(2) . .
Pd16 Pd29 Pd28 118.70(3) . .
Pd2 Pd29 Pd28 58.82(2) . .
Pd6 Pd29 Pd28 88.62(3) . .
Pd17 Pd29 Pd28 59.95(2) . .
Pd15 Pd29 Pd28 108.03(3) . .
Pd20 Pd29 Pd28 143.60(3) . .
C14 P1 C11 105.0(6) . .
C14 P1 C17 105.0(6) . .
C11 P1 C17 102.0(6) . .
C14 P1 Pd22 115.2(4) . .
C11 P1 Pd22 112.7(4) . .
C17 P1 Pd22 115.5(4) . .
C20 P2 C26 106.7(7) . .
C20 P2 C23 103.7(6) . .
C26 P2 C23 101.3(6) . .
C20 P2 Pd16 116.8(5) . .
C26 P2 Pd16 115.6(4) . .
C23 P2 Pd16 111.0(4) . .
C35 P3 C29 106.3(7) . .
C35 P3 C32 104.7(8) . .
C29 P3 C32 99.7(7) . .
C35 P3 Pd25 117.3(5) . .
C29 P3 Pd25 115.0(4) . .
C32 P3 Pd25 111.9(4) . .
C44 P4 C38A 114.3(12) . .
C44 P4 C41A 83.0(9) . .
C38A P4 C41A 106.0(15) . .
C44 P4 C44A 17.5(7) . .
C38A P4 C44A 107.3(14) . .
C41A P4 C44A 100.4(11) . .
C44 P4 C38 104.9(6) . .
C38A P4 C38 17.2(11) . .
C41A P4 C38 120.5(10) . .
C44A P4 C38 94.3(9) . .
C44 P4 C41 104.5(7) . .
C38A P4 C41 83.0(12) . .
C41A P4 C41 26.6(9) . .
C44A P4 C41 120.7(8) . .
C38 P4 C41 99.4(6) . .
C44 P4 Pd13 116.3(5) . .
C38A P4 Pd13 118.2(12) . .
C41A P4 Pd13 113.0(8) . .
C44A P4 Pd13 110.3(8) . .
C38 P4 Pd13 114.8(4) . .
C41 P4 Pd13 115.0(4) . .
C47 P5 C50A 120.4(11) . .
C47 P5 C47A 50.7(11) . .
C50A P5 C47A 114.0(15) . .
C47 P5 C53 107.7(9) . .
C50A P5 C53 27.7(11) . .
C47A P5 C53 127.5(11) . .
C47 P5 C53A 40.9(14) . .
C50A P5 C53A 97.7(14) . .
C47A P5 C53A 90.1(17) . .
C53 P5 C53A 74.4(12) . .
C47 P5 C50 111.4(9) . .
C50A P5 C50 65.0(12) . .
C47A P5 C50 64.9(11) . .
C53 P5 C50 92.3(7) . .
C53A P5 C50 136.0(13) . .
C47 P5 Pd18 116.6(7) . .
C50A P5 Pd18 119.5(10) . .
C47A P5 Pd18 116.5(10) . .
C53 P5 Pd18 115.7(6) . .
C53A P5 Pd18 113.0(10) . .
C50 P5 Pd18 110.6(7) . .
C59 P6 C56 105.4(6) . .
C59 P6 C62 104.3(6) . .
C56 P6 C62 101.3(6) . .
C59 P6 Pd10 114.1(4) . .
C56 P6 Pd10 115.1(4) . .
C62 P6 Pd10 115.3(4) . .
O1 C1 Pd19 127.5(7) . .
O1 C1 Pd7 126.4(7) . .
Pd19 C1 Pd7 88.5(3) . .
O1 C1 Pd20 125.8(7) . 2_755
Pd19 C1 Pd20 88.2(3) . 2_755
Pd7 C1 Pd20 87.6(3) . 2_755
O2 C2 Pd24 127.2(7) . .
O2 C2 Pd8 126.8(7) . 2_755
Pd24 C2 Pd8 88.4(3) . 2_755
O2 C2 Pd12 126.9(7) . .
Pd24 C2 Pd12 87.6(3) . .
Pd8 C2 Pd12 86.9(3) 2_755 .
O3 C3 Pd21 128.1(7) . 2_755
O3 C3 Pd8 125.5(7) . .
Pd21 C3 Pd8 87.9(3) 2_755 .
O3 C3 Pd17 125.9(7) . .
Pd21 C3 Pd17 88.1(3) 2_755 .
Pd8 C3 Pd17 88.6(3) . .
O4 C4 Pd14 126.3(7) . 2_755
O4 C4 Pd12 125.9(7) . .
Pd14 C4 Pd12 88.7(3) 2_755 .
O4 C4 Pd23 126.3(7) . .
Pd14 C4 Pd23 88.4(3) 2_755 .
Pd12 C4 Pd23 89.0(3) . .
O5 C5 Pd26 126.5(6) . .
O5 C5 Pd27 126.8(7) . .
Pd26 C5 Pd27 88.2(3) . .
O5 C5 Pd24 127.0(7) . .
Pd26 C5 Pd24 88.1(3) . .
Pd27 C5 Pd24 87.4(3) . .
O6 C6 Pd27 124.8(7) . .
O6 C6 Pd15 127.6(7) . .
Pd27 C6 Pd15 88.2(3) . .
O6 C6 Pd11 127.3(7) . .
Pd27 C6 Pd11 88.7(3) . .
Pd15 C6 Pd11 87.4(3) . .
O7 C7 Pd20 126.8(7) . .
O7 C7 Pd15 126.3(7) . .
Pd20 C7 Pd15 88.5(3) . .
O7 C7 Pd29 126.3(7) . .
Pd20 C7 Pd29 88.5(3) . .
Pd15 C7 Pd29 88.0(3) . .
O8 C8 Pd29 127.3(8) . .
O8 C8 Pd28 125.8(8) . .
Pd29 C8 Pd28 88.9(3) . .
O8 C8 Pd17 126.2(7) . .
Pd29 C8 Pd17 88.1(3) . .
Pd28 C8 Pd17 87.9(3) . .
O9 C9 Pd21 126.5(7) . .
O9 C9 Pd19 126.9(7) . .
Pd21 C9 Pd19 88.3(3) . .
O9 C9 Pd11 125.5(7) . .
Pd21 C9 Pd11 88.5(3) . .
Pd19 C9 Pd11 88.7(3) . .
O10 C10 Pd28 128.0(7) . .
O10 C10 Pd26 125.9(7) . .
Pd28 C10 Pd26 87.9(3) . .
O10 C10 Pd14 126.0(7) . .
Pd28 C10 Pd14 88.1(4) . .
Pd26 C10 Pd14 88.0(3) . .
C13 C11 C12 105.3(13) . .
C13 C11 P1 116.3(10) . .
C12 C11 P1 115.8(11) . .
C13 C11 H11 106.2 . .
C12 C11 H11 106.2 . .
P1 C11 H11 106.2 . .
C11 C12 H12A 109.5 . .
C11 C12 H12B 109.5 . .
H12A C12 H12B 109.5 . .
C11 C12 H12C 109.5 . .
H12A C12 H12C 109.5 . .
H12B C12 H12C 109.5 . .
C11 C13 H13A 109.5 . .
C11 C13 H13B 109.5 . .
H13A C13 H13B 109.5 . .
C11 C13 H13C 109.5 . .
H13A C13 H13C 109.5 . .
H13B C13 H13C 109.5 . .
C16 C14 C15 110.9(12) . .
C16 C14 P1 113.5(10) . .
C15 C14 P1 113.3(9) . .
C16 C14 H14 106.2 . .
C15 C14 H14 106.2 . .
P1 C14 H14 106.2 . .
C14 C15 H15A 109.5 . .
C14 C15 H15B 109.5 . .
H15A C15 H15B 109.5 . .
C14 C15 H15C 109.5 . .
H15A C15 H15C 109.5 . .
H15B C15 H15C 109.5 . .
C14 C16 H16A 109.5 . .
C14 C16 H16B 109.5 . .
H16A C16 H16B 109.5 . .
C14 C16 H16C 109.5 . .
H16A C16 H16C 109.5 . .
H16B C16 H16C 109.5 . .
C19 C17 C18 110.7(12) . .
C19 C17 P1 116.2(9) . .
C18 C17 P1 112.7(10) . .
C19 C17 H17 105.4 . .
C18 C17 H17 105.4 . .
P1 C17 H17 105.4 . .
C17 C18 H18A 109.5 . .
C17 C18 H18B 109.5 . .
H18A C18 H18B 109.5 . .
C17 C18 H18C 109.5 . .
H18A C18 H18C 109.5 . .
H18B C18 H18C 109.5 . .
C17 C19 H19A 109.5 . .
C17 C19 H19B 109.5 . .
H19A C19 H19B 109.5 . .
C17 C19 H19C 109.5 . .
H19A C19 H19C 109.5 . .
H19B C19 H19C 109.5 . .
C22 C20 C21 111.4(13) . .
C22 C20 P2 108.2(11) . .
C21 C20 P2 113.5(9) . .
C22 C20 H20 107.9 . .
C21 C20 H20 107.9 . .
P2 C20 H20 107.9 . .
C20 C21 H21A 109.5 . .
C20 C21 H21B 109.5 . .
H21A C21 H21B 109.5 . .
C20 C21 H21C 109.5 . .
H21A C21 H21C 109.5 . .
H21B C21 H21C 109.5 . .
C20 C22 H22A 109.5 . .
C20 C22 H22B 109.5 . .
H22A C22 H22B 109.5 . .
C20 C22 H22C 109.5 . .
H22A C22 H22C 109.5 . .
H22B C22 H22C 109.5 . .
C24 C23 C25 110.1(12) . .
C24 C23 P2 117.8(9) . .
C25 C23 P2 110.6(10) . .
C24 C23 H23 105.8 . .
C25 C23 H23 105.8 . .
P2 C23 H23 105.8 . .
C23 C24 H24A 109.5 . .
C23 C24 H24B 109.5 . .
H24A C24 H24B 109.5 . .
C23 C24 H24C 109.5 . .
H24A C24 H24C 109.5 . .
H24B C24 H24C 109.5 . .
C23 C25 H25A 109.5 . .
C23 C25 H25B 109.5 . .
H25A C25 H25B 109.5 . .
C23 C25 H25C 109.5 . .
H25A C25 H25C 109.5 . .
H25B C25 H25C 109.5 . .
C28 C26 C27 105.3(12) . .
C28 C26 P2 111.9(9) . .
C27 C26 P2 113.2(9) . .
C28 C26 H26 108.8 . .
C27 C26 H26 108.8 . .
P2 C26 H26 108.8 . .
C26 C27 H27A 109.5 . .
C26 C27 H27B 109.5 . .
H27A C27 H27B 109.5 . .
C26 C27 H27C 109.5 . .
H27A C27 H27C 109.5 . .
H27B C27 H27C 109.5 . .
C26 C28 H28A 109.5 . .
C26 C28 H28B 109.5 . .
H28A C28 H28B 109.5 . .
C26 C28 H28C 109.5 . .
H28A C28 H28C 109.5 . .
H28B C28 H28C 109.5 . .
C31 C29 C30 105.8(11) . .
C31 C29 P3 118.7(11) . .
C30 C29 P3 111.4(9) . .
C31 C29 H29 106.8 . .
C30 C29 H29 106.8 . .
P3 C29 H29 106.8 . .
C29 C30 H30A 109.5 . .
C29 C30 H30B 109.5 . .
H30A C30 H30B 109.5 . .
C29 C30 H30C 109.5 . .
H30A C30 H30C 109.5 . .
H30B C30 H30C 109.5 . .
C29 C31 H31A 109.5 . .
C29 C31 H31B 109.5 . .
H31A C31 H31B 109.5 . .
C29 C31 H31C 109.5 . .
H31A C31 H31C 109.5 . .
H31B C31 H31C 109.5 . .
C34 C32 C33 112.1(13) . .
C34 C32 P3 119.7(10) . .
C33 C32 P3 110.9(11) . .
C34 C32 H32 104.1 . .
C33 C32 H32 104.1 . .
P3 C32 H32 104.1 . .
C32 C33 H33A 109.5 . .
C32 C33 H33B 109.5 . .
H33A C33 H33B 109.5 . .
C32 C33 H33C 109.5 . .
H33A C33 H33C 109.5 . .
H33B C33 H33C 109.5 . .
C32 C34 H34A 109.5 . .
C32 C34 H34B 109.5 . .
H34A C34 H34B 109.5 . .
C32 C34 H34C 109.5 . .
H34A C34 H34C 109.5 . .
H34B C34 H34C 109.5 . .
C36 C35 C37 110.4(13) . .
C36 C35 P3 112.7(11) . .
C37 C35 P3 110.8(11) . .
C36 C35 H35 107.6 . .
C37 C35 H35 107.6 . .
P3 C35 H35 107.6 . .
C35 C36 H36A 109.5 . .
C35 C36 H36B 109.5 . .
H36A C36 H36B 109.5 . .
C35 C36 H36C 109.5 . .
H36A C36 H36C 109.5 . .
H36B C36 H36C 109.5 . .
C35 C37 H37A 109.5 . .
C35 C37 H37B 109.5 . .
H37A C37 H37B 109.5 . .
C35 C37 H37C 109.5 . .
H37A C37 H37C 109.5 . .
H37B C37 H37C 109.5 . .
C39 C38 C40 105.8(9) . .
C39 C38 P4 112.5(9) . .
C40 C38 P4 118.5(9) . .
C39 C38 H38 106.4 . .
C40 C38 H38 106.4 . .
P4 C38 H38 106.4 . .
C38 C39 H39A 109.5 . .
C38 C39 H39B 109.5 . .
H39A C39 H39B 109.5 . .
C38 C39 H39C 109.5 . .
H39A C39 H39C 109.5 . .
H39B C39 H39C 109.5 . .
C38 C40 H40A 109.5 . .
C38 C40 H40B 109.5 . .
H40A C40 H40B 109.5 . .
C38 C40 H40C 109.5 . .
H40A C40 H40C 109.5 . .
H40B C40 H40C 109.5 . .
C42 C41 C43 111.3(10) . .
C42 C41 P4 117.1(9) . .
C43 C41 P4 112.5(11) . .
C42 C41 H41 104.9 . .
C43 C41 H41 104.9 . .
P4 C41 H41 104.9 . .
C41 C42 H42A 109.5 . .
C41 C42 H42B 109.5 . .
H42A C42 H42B 109.5 . .
C41 C42 H42C 109.5 . .
H42A C42 H42C 109.5 . .
H42B C42 H42C 109.5 . .
C41 C43 H43A 109.5 . .
C41 C43 H43B 109.5 . .
H43A C43 H43B 109.5 . .
C41 C43 H43C 109.5 . .
H43A C43 H43C 109.5 . .
H43B C43 H43C 109.5 . .
C46 C44 C45 108.1(10) . .
C46 C44 P4 111.6(10) . .
C45 C44 P4 111.4(10) . .
C46 C44 H44 108.6 . .
C45 C44 H44 108.6 . .
P4 C44 H44 108.6 . .
C44 C45 H45A 109.5 . .
C44 C45 H45B 109.5 . .
H45A C45 H45B 109.5 . .
C44 C45 H45C 109.5 . .
H45A C45 H45C 109.5 . .
H45B C45 H45C 109.5 . .
C44 C46 H46A 109.5 . .
C44 C46 H46B 109.5 . .
H46A C46 H46B 109.5 . .
C44 C46 H46C 109.5 . .
H46A C46 H46C 109.5 . .
H46B C46 H46C 109.5 . .
C39A C38A C40A 109.5(14) . .
C39A C38A P4 117(2) . .
C40A C38A P4 106(2) . .
C39A C38A H38A 107.8 . .
C40A C38A H38A 107.8 . .
P4 C38A H38A 107.8 . .
C38A C39A H39D 109.5 . .
C38A C39A H39E 109.5 . .
H39D C39A H39E 109.5 . .
C38A C39A H39F 109.5 . .
H39D C39A H39F 109.5 . .
H39E C39A H39F 109.5 . .
C38A C40A H40D 109.5 . .
C38A C40A H40E 109.5 . .
H40D C40A H40E 109.5 . .
C38A C40A H40F 109.5 . .
H40D C40A H40F 109.5 . .
H40E C40A H40F 109.5 . .
C42A C41A C43A 111.3(14) . .
C42A C41A P4 118.1(18) . .
C43A C41A P4 112(2) . .
C42A C41A H41A 104.5 . .
C43A C41A H41A 104.5 . .
P4 C41A H41A 104.5 . .
C41A C42A H42D 109.5 . .
C41A C42A H42E 109.5 . .
H42D C42A H42E 109.5 . .
C41A C42A H42F 109.5 . .
H42D C42A H42F 109.5 . .
H42E C42A H42F 109.5 . .
C41A C43A H43D 109.5 . .
C41A C43A H43E 109.5 . .
H43D C43A H43E 109.5 . .
C41A C43A H43F 109.5 . .
H43D C43A H43F 109.5 . .
H43E C43A H43F 109.5 . .
C45A C44A C46A 107.1(12) . .
C45A C44A P4 115.8(15) . .
C46A C44A P4 122.9(15) . .
C45A C44A H44A 102.6 . .
C46A C44A H44A 102.6 . .
P4 C44A H44A 102.6 . .
C44A C45A H45D 109.5 . .
C44A C45A H45E 109.5 . .
H45D C45A H45E 109.5 . .
C44A C45A H45F 109.5 . .
H45D C45A H45F 109.5 . .
H45E C45A H45F 109.5 . .
C44A C46A H46D 109.5 . .
C44A C46A H46E 109.5 . .
H46D C46A H46E 109.5 . .
C44A C46A H46F 109.5 . .
H46D C46A H46F 109.5 . .
H46E C46A H46F 109.5 . .
C49 C47 C48 111.0(12) . .
C49 C47 P5 114.1(12) . .
C48 C47 P5 109.5(12) . .
C49 C47 H47 107.3 . .
C48 C47 H47 107.3 . .
P5 C47 H47 107.3 . .
C47 C48 H48A 109.5 . .
C47 C48 H48B 109.5 . .
H48A C48 H48B 109.5 . .
C47 C48 H48C 109.5 . .
H48A C48 H48C 109.5 . .
H48B C48 H48C 109.5 . .
C47 C49 H49A 109.5 . .
C47 C49 H49B 109.5 . .
H49A C49 H49B 109.5 . .
C47 C49 H49C 109.5 . .
H49A C49 H49C 109.5 . .
H49B C49 H49C 109.5 . .
C52 C50 C51 105.8(11) . .
C52 C50 P5 127.2(12) . .
C51 C50 P5 113.0(13) . .
C52 C50 H50 102.5 . .
C51 C50 H50 102.5 . .
P5 C50 H50 102.5 . .
C50 C51 H51A 109.5 . .
C50 C51 H51B 109.5 . .
H51A C51 H51B 109.5 . .
C50 C51 H51C 109.5 . .
H51A C51 H51C 109.5 . .
H51B C51 H51C 109.5 . .
C50 C52 H52A 109.5 . .
C50 C52 H52B 109.5 . .
H52A C52 H52B 109.5 . .
C50 C52 H52C 109.5 . .
H52A C52 H52C 109.5 . .
H52B C52 H52C 109.5 . .
C55 C53 C54 106.2(11) . .
C55 C53 P5 109.0(10) . .
C54 C53 P5 116.5(14) . .
C55 C53 H53 108.3 . .
C54 C53 H53 108.3 . .
P5 C53 H53 108.3 . .
C53 C54 H54A 109.5 . .
C53 C54 H54B 109.5 . .
H54A C54 H54B 109.5 . .
C53 C54 H54C 109.5 . .
H54A C54 H54C 109.5 . .
H54B C54 H54C 109.5 . .
C53 C55 H55A 109.5 . .
C53 C55 H55B 109.5 . .
H55A C55 H55B 109.5 . .
C53 C55 H55C 109.5 . .
H55A C55 H55C 109.5 . .
H55B C55 H55C 109.5 . .
C48A C47A C49A 115.6(15) . .
C48A C47A P5 94.0(13) . .
C49A C47A P5 110(2) . .
C48A C47A H47A 111.9 . .
C49A C47A H47A 111.9 . .
P5 C47A H47A 111.9 . .
C47A C48A H48D 109.5 . .
C47A C48A H48E 109.5 . .
H48D C48A H48E 109.5 . .
C47A C48A H48F 109.5 . .
H48D C48A H48F 109.5 . .
H48E C48A H48F 109.5 . .
C47A C49A H49D 109.5 . .
C47A C49A H49E 109.5 . .
H49D C49A H49E 109.5 . .
C47A C49A H49F 109.5 . .
H49D C49A H49F 109.5 . .
H49E C49A H49F 109.5 . .
C51A C50A C52A 109.5(14) . .
C51A C50A P5 107(2) . .
C52A C50A P5 120(2) . .
C51A C50A H50A 106.5 . .
C52A C50A H50A 106.5 . .
P5 C50A H50A 106.5 . .
C50A C51A H51D 109.5 . .
C50A C51A H51E 109.5 . .
H51D C51A H51E 109.5 . .
C50A C51A H51F 109.5 . .
H51D C51A H51F 109.5 . .
H51E C51A H51F 109.5 . .
C50A C52A H52D 109.5 . .
C50A C52A H52E 109.5 . .
H52D C52A H52E 109.5 . .
C50A C52A H52F 109.5 . .
H52D C52A H52F 109.5 . .
H52E C52A H52F 109.5 . .
C55A C53A C54A 110.7(14) . .
C55A C53A P5 117.5(13) . .
C54A C53A P5 126(2) . .
C55A C53A H53A 97.8 . .
C54A C53A H53A 97.8 . .
P5 C53A H53A 97.8 . .
C53A C54A H54D 109.5 . .
C53A C54A H54E 109.5 . .
H54D C54A H54E 109.5 . .
C53A C54A H54F 109.5 . .
H54D C54A H54F 109.5 . .
H54E C54A H54F 109.5 . .
C53A C55A H55D 109.5 . .
C53A C55A H55E 109.5 . .
H55D C55A H55E 109.5 . .
C53A C55A H55F 109.5 . .
H55D C55A H55F 109.5 . .
H55E C55A H55F 109.5 . .
C57 C56 C58 112.6(11) . .
C57 C56 P6 119.7(10) . .
C58 C56 P6 112.4(9) . .
C57 C56 H56 103.2 . .
C58 C56 H56 103.2 . .
P6 C56 H56 103.2 . .
C56 C57 H57A 109.5 . .
C56 C57 H57B 109.5 . .
H57A C57 H57B 109.5 . .
C56 C57 H57C 109.5 . .
H57A C57 H57C 109.5 . .
H57B C57 H57C 109.5 . .
C56 C58 H58A 109.5 . .
C56 C58 H58B 109.5 . .
H58A C58 H58B 109.5 . .
C56 C58 H58C 109.5 . .
H58A C58 H58C 109.5 . .
H58B C58 H58C 109.5 . .
C60 C59 C61 107.8(10) . .
C60 C59 P6 111.5(9) . .
C61 C59 P6 114.0(8) . .
C60 C59 H59 107.8 . .
C61 C59 H59 107.8 . .
P6 C59 H59 107.8 . .
C59 C60 H60A 109.5 . .
C59 C60 H60B 109.5 . .
H60A C60 H60B 109.5 . .
C59 C60 H60C 109.5 . .
H60A C60 H60C 109.5 . .
H60B C60 H60C 109.5 . .
C59 C61 H61A 109.5 . .
C59 C61 H61B 109.5 . .
H61A C61 H61B 109.5 . .
C59 C61 H61C 109.5 . .
H61A C61 H61C 109.5 . .
H61B C61 H61C 109.5 . .
C64 C62 C63 104.9(10) . .
C64 C62 P6 112.8(7) . .
C63 C62 P6 116.6(10) . .
C64 C62 H62 107.3 . .
C63 C62 H62 107.3 . .
P6 C62 H62 107.3 . .
C62 C63 H63A 109.5 . .
C62 C63 H63B 109.5 . .
H63A C63 H63B 109.5 . .
C62 C63 H63C 109.5 . .
H63A C63 H63C 109.5 . .
H63B C63 H63C 109.5 . .
C62 C64 H64A 109.5 . .
C62 C64 H64B 109.5 . .
H64A C64 H64B 109.5 . .
C62 C64 H64C 109.5 . .
H64A C64 H64C 109.5 . .
H64B C64 H64C 109.5 . .
C73 O11 C70 109.5 . .
O11 C70 C71 106.4 . .
O11 C70 H70A 110.4 . .
C71 C70 H70A 110.4 . .
O11 C70 H70B 110.4 . .
C71 C70 H70B 110.4 . .
H70A C70 H70B 108.6 . .
C70 C71 C72 101.5 . .
C70 C71 H71A 111.5 . .
C72 C71 H71A 111.5 . .
C70 C71 H71B 111.5 . .
C72 C71 H71B 111.5 . .
H71A C71 H71B 109.3 . .
C73 C72 C71 101.5 . .
C73 C72 H72A 111.5 . .
C71 C72 H72A 111.5 . .
C73 C72 H72B 111.5 . .
C71 C72 H72B 111.5 . .
H72A C72 H72B 109.3 . .
O11 C73 C72 106.4 . .
O11 C73 H73A 110.4 . .
C72 C73 H73A 110.4 . .
O11 C73 H73B 110.4 . .
C72 C73 H73B 110.4 . .
H73A C73 H73B 108.6 . .
C73A O11A C70A 109.5 . .
O11A C70A C71A 106.4 . .
O11A C70A H70C 110.4 . .
C71A C70A H70C 110.4 . .
O11A C70A H70D 110.4 . .
C71A C70A H70D 110.4 . .
H70C C70A H70D 108.6 . .
C70A C71A C72A 101.5 . .
C70A C71A H71C 111.5 . .
C72A C71A H71C 111.5 . .
C70A C71A H71D 111.5 . .
C72A C71A H71D 111.5 . .
H71C C71A H71D 109.3 . .
C73A C72A C71A 101.5 . .
C73A C72A H72C 111.5 . .
C71A C72A H72C 111.5 . .
C73A C72A H72D 111.5 . .
C71A C72A H72D 111.5 . .
H72C C72A H72D 109.3 . .
O11A C73A C72A 106.4 . .
O11A C73A H73C 110.4 . .
C72A C73A H73C 110.4 . .
O11A C73A H73D 110.4 . .
C72A C73A H73D 110.4 . .
H73C C73A H73D 108.6 . .
C80 O12 C83 109.5 . .
O12 C80 C81 106.4 . .
O12 C80 H80A 110.4 . .
C81 C80 H80A 110.4 . .
O12 C80 H80B 110.4 . .
C81 C80 H80B 110.4 . .
H80A C80 H80B 108.6 . .
C80 C81 C82 101.5 . .
C80 C81 H81A 111.5 . .
C82 C81 H81A 111.5 . .
C80 C81 H81B 111.5 . .
C82 C81 H81B 111.5 . .
H81A C81 H81B 109.3 . .
C83 C82 C81 101.5 . .
C83 C82 H82A 111.5 . .
C81 C82 H82A 111.5 . .
C83 C82 H82B 111.5 . .
C81 C82 H82B 111.5 . .
H82A C82 H82B 109.3 . .
O12 C83 C82 106.4 . .
O12 C83 H83A 110.4 . .
C82 C83 H83A 110.4 . .
O12 C83 H83B 110.4 . .
C82 C83 H83B 110.4 . .
H83A C83 H83B 108.6 . .
C93 O13 C90 109.5 . .
O13 C90 C91 106.4 . .
O13 C90 H90A 110.4 . .
C91 C90 H90A 110.4 . .
O13 C90 H90B 110.4 . .
C91 C90 H90B 110.4 . .
H90A C90 H90B 108.6 . .
C90 C91 C92 101.5 . .
C90 C91 H91A 111.5 . .
C92 C91 H91A 111.5 . .
C90 C91 H91B 111.5 . .
C92 C91 H91B 111.5 . .
H91A C91 H91B 109.3 . .
C93 C92 C91 101.5 . .
C93 C92 H92A 111.5 . .
C91 C92 H92A 111.5 . .
C93 C92 H92B 111.5 . .
C91 C92 H92B 111.5 . .
H92A C92 H92B 109.3 . .
O13 C93 C92 106.4 . .
O13 C93 H93A 110.4 . .
C92 C93 H93A 110.4 . .
O13 C93 H93B 110.4 . .
C92 C93 H93B 110.4 . .
H93A C93 H93B 108.6 . .

loop_
_geom_bond_atom_site_label_1
_geom_bond_atom_site_label_2
_geom_bond_distance
_geom_bond_site_symmetry_2
Pd1 Pd9 2.6410(9) .
Pd1 Pd18 2.6469(9) .
Pd1 Pd5 2.7722(8) .
Pd1 Pd2 2.7768(8) .
Pd1 Pd4 2.7798(8) 2_755
Pd1 Pd4 2.7809(8) .
Pd1 Pd26 2.7819(9) .
Pd1 Pd24 2.7827(9) .
Pd1 Pd12 2.7846(8) .
Pd1 Pd1 2.7854(12) 2_755
Pd1 Pd23 2.7870(10) .
Pd1 Pd14 2.7874(8) .
Pd2 Pd9 2.6424(6) .
Pd2 Pd25 2.6517(8) .
Pd2 Pd5 2.7683(8) .
Pd2 Pd6 2.7734(8) .
Pd2 Pd3 2.7739(8) .
Pd2 Pd4 2.7796(8) .
Pd2 Pd27 2.7829(8) .
Pd2 Pd29 2.7860(8) .
Pd2 Pd26 2.7880(9) .
Pd2 Pd28 2.7881(8) .
Pd2 Pd15 2.7894(9) .
Pd3 Pd9 2.6433(9) .
Pd3 Pd22 2.6534(9) .
Pd3 Pd5 2.7697(8) .
Pd3 Pd20 2.7726(8) .
Pd3 Pd6 2.7774(8) 2_755
Pd3 Pd6 2.7780(8) .
Pd3 Pd11 2.7848(8) .
Pd3 Pd3 2.7851(12) 2_755
Pd3 Pd7 2.7857(9) .
Pd3 Pd15 2.7882(9) .
Pd3 Pd19 2.7903(8) .
Pd4 Pd9 2.6382(7) .
Pd4 Pd13 2.6433(8) .
Pd4 Pd6 2.7710(8) .
Pd4 Pd5 2.7778(8) 2_755
Pd4 Pd1 2.7799(8) 2_755
Pd4 Pd14 2.7813(9) .
Pd4 Pd8 2.7835(9) .
Pd4 Pd12 2.7867(9) 2_755
Pd4 Pd28 2.7881(9) .
Pd4 Pd17 2.7917(8) .
Pd5 Pd10 2.6384(8) .
Pd5 Pd9 2.6389(6) .
Pd5 Pd4 2.7779(8) 2_755
Pd5 Pd8 2.7805(8) 2_755
Pd5 Pd6 2.7827(8) 2_755
Pd5 Pd21 2.7885(8) .
Pd5 Pd11 2.7886(9) .
Pd5 Pd24 2.7929(9) .
Pd5 Pd27 2.7937(8) .
Pd6 Pd9 2.6397(7) .
Pd6 Pd16 2.6402(8) .
Pd6 Pd3 2.7774(8) 2_755
Pd6 Pd17 2.7797(8) .
Pd6 Pd5 2.7827(8) 2_755
Pd6 Pd21 2.7853(8) 2_755
Pd6 Pd19 2.7860(9) 2_755
Pd6 Pd20 2.7883(9) .
Pd6 Pd29 2.7920(9) .
Pd7 C1 2.068(9) 2_755
Pd7 C1 2.068(9) .
Pd7 Pd22 2.7850(7) 2_755
Pd7 Pd22 2.7850(6) .
Pd7 Pd3 2.7857(9) 2_755
Pd7 Pd20 2.8680(7) 2_755
Pd7 Pd20 2.8680(7) .
Pd7 Pd19 2.8836(7) 2_755
Pd7 Pd19 2.8837(7) .
Pd8 C3 2.077(9) .
Pd8 C2 2.080(9) 2_755
Pd8 Pd5 2.7806(8) 2_755
Pd8 Pd13 2.7888(9) .
Pd8 Pd10 2.7991(9) 2_755
Pd8 Pd12 2.8661(9) 2_755
Pd8 Pd21 2.8716(8) 2_755
Pd8 Pd24 2.8933(9) 2_755
Pd8 Pd17 2.9036(9) .
Pd9 Pd4 2.6382(7) 2_755
Pd9 Pd5 2.6388(6) 2_755
Pd9 Pd6 2.6398(7) 2_755
Pd9 Pd1 2.6410(9) 2_755
Pd9 Pd2 2.6423(6) 2_755
Pd9 Pd3 2.6432(9) 2_755
Pd10 P6 2.239(2) .
Pd10 Pd11 2.7574(9) .
Pd10 Pd27 2.7677(9) .
Pd10 Pd21 2.7934(9) .
Pd10 Pd24 2.7941(9) .
Pd10 Pd8 2.7991(9) 2_755
Pd11 C9 2.076(9) .
Pd11 C6 2.077(9) .
Pd11 Pd22 2.7670(9) .
Pd11 Pd15 2.8654(9) .
Pd11 Pd21 2.8912(9) .
Pd11 Pd19 2.8957(9) .
Pd11 Pd27 2.8991(9) .
Pd12 C4 2.064(9) .
Pd12 C2 2.089(9) .
Pd12 Pd18 2.7846(9) .
Pd12 Pd4 2.7866(9) 2_755
Pd12 Pd13 2.8089(9) 2_755
Pd12 Pd8 2.8660(9) 2_755
Pd12 Pd24 2.8784(9) .
Pd12 Pd14 2.8841(9) 2_755
Pd12 Pd23 2.8957(7) .
Pd13 P4 2.246(2) .
Pd13 Pd17 2.7680(9) .
Pd13 Pd28 2.7691(9) .
Pd13 Pd14 2.7922(9) .
Pd13 Pd12 2.8090(9) 2_755
Pd14 C4 2.060(9) 2_755
Pd14 C10 2.074(9) .
Pd14 Pd18 2.7842(9) .
Pd14 Pd26 2.8782(9) .
Pd14 Pd23 2.8789(7) .
Pd14 Pd28 2.8792(9) .
Pd14 Pd12 2.8842(9) 2_755
Pd15 C6 2.071(9) .
Pd15 C7 2.073(9) .
Pd15 Pd25 2.7954(9) .
Pd15 Pd22 2.8131(9) .
Pd15 Pd20 2.8805(9) .
Pd15 Pd27 2.8828(9) .
Pd15 Pd29 2.8839(9) .
Pd16 P2 2.233(3) .
Pd16 Pd19 2.7696(9) 2_755
Pd16 Pd29 2.7766(9) .
Pd16 Pd20 2.7767(9) .
Pd16 Pd17 2.7808(9) .
Pd16 Pd21 2.8007(9) 2_755
Pd17 C3 2.080(9) .
Pd17 C8 2.084(9) .
Pd17 Pd29 2.8785(9) .
Pd17 Pd21 2.8791(9) 2_755
Pd17 Pd28 2.8814(9) .
Pd18 P5 2.244(3) .
Pd18 Pd23 2.7650(7) .
Pd18 Pd26 2.7972(9) .
Pd18 Pd24 2.7978(9) .
Pd19 C1 2.067(9) .
Pd19 C9 2.068(8) .
Pd19 Pd22 2.7574(9) .
Pd19 Pd16 2.7696(9) 2_755
Pd19 Pd6 2.7860(9) 2_755
Pd19 Pd21 2.8788(9) .
Pd19 Pd20 2.8833(9) 2_755
Pd20 C7 2.056(9) .
Pd20 C1 2.076(9) 2_755
Pd20 Pd22 2.8065(9) .
Pd20 Pd19 2.8833(9) 2_755
Pd20 Pd29 2.8849(9) .
Pd21 C3 2.060(9) 2_755
Pd21 C9 2.066(9) .
Pd21 Pd6 2.7852(8) 2_755
Pd21 Pd16 2.8008(9) 2_755
Pd21 Pd8 2.8716(8) 2_755
Pd21 Pd17 2.8791(9) 2_755
Pd22 P1 2.246(3) .
Pd23 C4 2.069(9) .
Pd23 C4 2.069(9) 2_755
Pd23 Pd18 2.7651(7) 2_755
Pd23 Pd1 2.7870(10) 2_755
Pd23 Pd14 2.8790(7) 2_755
Pd23 Pd12 2.8956(7) 2_755
Pd24 C2 2.070(9) .
Pd24 C5 2.076(9) .
Pd24 Pd27 2.8656(9) .
Pd24 Pd26 2.8736(9) .
Pd24 Pd8 2.8933(9) 2_755
Pd25 P3 2.245(3) .
Pd25 Pd29 2.7721(9) .
Pd25 Pd28 2.7770(9) .
Pd25 Pd27 2.7852(9) .
Pd25 Pd26 2.7913(9) .
Pd26 C5 2.058(8) .
Pd26 C10 2.068(9) .
Pd26 Pd28 2.8686(9) .
Pd26 Pd27 2.8751(9) .
Pd27 C6 2.071(9) .
Pd27 C5 2.072(8) .
Pd28 C10 2.066(9) .
Pd28 C8 2.068(9) .
Pd28 Pd29 2.8891(9) .
Pd29 C8 2.056(9) .
Pd29 C7 2.080(9) .
P1 C14 1.827(13) .
P1 C11 1.830(14) .
P1 C17 1.907(14) .
P2 C20 1.829(14) .
P2 C26 1.842(12) .
P2 C23 1.969(13) .
P3 C35 1.816(15) .
P3 C29 1.851(13) .
P3 C32 1.928(15) .
P4 C44 1.848(9) .
P4 C38A 1.853(10) .
P4 C41A 1.861(10) .
P4 C44A 1.870(9) .
P4 C38 1.871(8) .
P4 C41 1.875(9) .
P5 C47 1.832(9) .
P5 C50A 1.853(10) .
P5 C47A 1.855(10) .
P5 C53 1.861(9) .
P5 C53A 1.862(10) .
P5 C50 1.873(9) .
P6 C59 1.804(10) .
P6 C56 1.857(13) .
P6 C62 1.867(12) .
O1 C1 1.156(10) .
O2 C2 1.147(10) .
O3 C3 1.155(10) .
O4 C4 1.171(10) .
O5 C5 1.160(10) .
O6 C6 1.154(10) .
O7 C7 1.150(10) .
O8 C8 1.167(10) .
O9 C9 1.157(10) .
O10 C10 1.163(10) .
C1 Pd20 2.076(9) 2_755
C2 Pd8 2.080(9) 2_755
C3 Pd21 2.060(9) 2_755
C4 Pd14 2.060(9) 2_755
C11 C13 1.48(2) .
C11 C12 1.55(2) .
C11 H11 1.0000 .
C12 H12A 0.9800 .
C12 H12B 0.9800 .
C12 H12C 0.9800 .
C13 H13A 0.9800 .
C13 H13B 0.9800 .
C13 H13C 0.9800 .
C14 C16 1.47(2) .
C14 C15 1.518(19) .
C14 H14 1.0000 .
C15 H15A 0.9800 .
C15 H15B 0.9800 .
C15 H15C 0.9800 .
C16 H16A 0.9800 .
C16 H16B 0.9800 .
C16 H16C 0.9800 .
C17 C19 1.464(19) .
C17 C18 1.564(17) .
C17 H17 1.0000 .
C18 H18A 0.9800 .
C18 H18B 0.9800 .
C18 H18C 0.9800 .
C19 H19A 0.9800 .
C19 H19B 0.9800 .
C19 H19C 0.9800 .
C20 C22 1.48(2) .
C20 C21 1.51(2) .
C20 H20 1.0000 .
C21 H21A 0.9800 .
C21 H21B 0.9800 .
C21 H21C 0.9800 .
C22 H22A 0.9800 .
C22 H22B 0.9800 .
C22 H22C 0.9800 .
C23 C24 1.437(19) .
C23 C25 1.540(18) .
C23 H23 1.0000 .
C24 H24A 0.9800 .
C24 H24B 0.9800 .
C24 H24C 0.9800 .
C25 H25A 0.9800 .
C25 H25B 0.9800 .
C25 H25C 0.9800 .
C26 C28 1.520(17) .
C26 C27 1.53(2) .
C26 H26 1.0000 .
C27 H27A 0.9800 .
C27 H27B 0.9800 .
C27 H27C 0.9800 .
C28 H28A 0.9800 .
C28 H28B 0.9800 .
C28 H28C 0.9800 .
C29 C31 1.46(2) .
C29 C30 1.558(19) .
C29 H29 1.0000 .
C30 H30A 0.9800 .
C30 H30B 0.9800 .
C30 H30C 0.9800 .
C31 H31A 0.9800 .
C31 H31B 0.9800 .
C31 H31C 0.9800 .
C32 C34 1.423(19) .
C32 C33 1.516(18) .
C32 H32 1.0000 .
C33 H33A 0.9800 .
C33 H33B 0.9800 .
C33 H33C 0.9800 .
C34 H34A 0.9800 .
C34 H34B 0.9800 .
C34 H34C 0.9800 .
C35 C36 1.53(2) .
C35 C37 1.59(2) .
C35 H35 1.0000 .
C36 H36A 0.9800 .
C36 H36B 0.9800 .
C36 H36C 0.9800 .
C37 H37A 0.9800 .
C37 H37B 0.9800 .
C37 H37C 0.9800 .
C38 C39 1.544(9) .
C38 C40 1.547(9) .
C38 H38 1.0000 .
C39 H39A 0.9800 .
C39 H39B 0.9800 .
C39 H39C 0.9800 .
C40 H40A 0.9800 .
C40 H40B 0.9800 .
C40 H40C 0.9800 .
C41 C42 1.528(9) .
C41 C43 1.536(9) .
C41 H41 1.0000 .
C42 H42A 0.9800 .
C42 H42B 0.9800 .
C42 H42C 0.9800 .
C43 H43A 0.9800 .
C43 H43B 0.9800 .
C43 H43C 0.9800 .
C44 C46 1.536(9) .
C44 C45 1.537(9) .
C44 H44 1.0000 .
C45 H45A 0.9800 .
C45 H45B 0.9800 .
C45 H45C 0.9800 .
C46 H46A 0.9800 .
C46 H46B 0.9800 .
C46 H46C 0.9800 .
C38A C39A 1.533(10) .
C38A C40A 1.533(10) .
C38A H38A 1.0000 .
C39A H39D 0.9800 .
C39A H39E 0.9800 .
C39A H39F 0.9800 .
C40A H40D 0.9800 .
C40A H40E 0.9800 .
C40A H40F 0.9800 .
C41A C42A 1.528(10) .
C41A C43A 1.534(10) .
C41A H41A 1.0000 .
C42A H42D 0.9800 .
C42A H42E 0.9800 .
C42A H42F 0.9800 .
C43A H43D 0.9800 .
C43A H43E 0.9800 .
C43A H43F 0.9800 .
C44A C45A 1.539(10) .
C44A C46A 1.540(10) .
C44A H44A 1.0000 .
C45A H45D 0.9800 .
C45A H45E 0.9800 .
C45A H45F 0.9800 .
C46A H46D 0.9800 .
C46A H46E 0.9800 .
C46A H46F 0.9800 .
C47 C49 1.536(10) .
C47 C48 1.538(10) .
C47 H47 1.0000 .
C48 H48A 0.9800 .
C48 H48B 0.9800 .
C48 H48C 0.9800 .
C49 H49A 0.9800 .
C49 H49B 0.9800 .
C49 H49C 0.9800 .
C50 C52 1.542(10) .
C50 C51 1.547(10) .
C50 H50 1.0000 .
C51 H51A 0.9800 .
C51 H51B 0.9800 .
C51 H51C 0.9800 .
C52 H52A 0.9800 .
C52 H52B 0.9800 .
C52 H52C 0.9800 .
C53 C55 1.498(9) .
C53 C54 1.541(10) .
C53 H53 1.0000 .
C54 H54A 0.9800 .
C54 H54B 0.9800 .
C54 H54C 0.9800 .
C55 H55A 0.9800 .
C55 H55B 0.9800 .
C55 H55C 0.9800 .
C47A C48A 1.522(10) .
C47A C49A 1.530(10) .
C47A H47A 1.0000 .
C48A H48D 0.9800 .
C48A H48E 0.9800 .
C48A H48F 0.9800 .
C49A H49D 0.9800 .
C49A H49E 0.9800 .
C49A H49F 0.9800 .
C50A C51A 1.532(10) .
C50A C52A 1.539(10) .
C50A H50A 1.0000 .
C51A H51D 0.9800 .
C51A H51E 0.9800 .
C51A H51F 0.9800 .
C52A H52D 0.9800 .
C52A H52E 0.9800 .
C52A H52F 0.9800 .
C53A C55A 1.523(10) .
C53A C54A 1.535(10) .
C53A H53A 1.0000 .
C54A H54D 0.9800 .
C54A H54E 0.9800 .
C54A H54F 0.9800 .
C55A H55D 0.9800 .
C55A H55E 0.9800 .
C55A H55F 0.9800 .
C56 C57 1.421(17) .
C56 C58 1.558(16) .
C56 H56 1.0000 .
C57 H57A 0.9800 .
C57 H57B 0.9800 .
C57 H57C 0.9800 .
C58 H58A 0.9800 .
C58 H58B 0.9800 .
C58 H58C 0.9800 .
C59 C60 1.538(18) .
C59 C61 1.549(19) .
C59 H59 1.0000 .
C60 H60A 0.9800 .
C60 H60B 0.9800 .
C60 H60C 0.9800 .
C61 H61A 0.9800 .
C61 H61B 0.9800 .
C61 H61C 0.9800 .
C62 C64 1.493(14) .
C62 C63 1.52(2) .
C62 H62 1.0000 .
C63 H63A 0.9800 .
C63 H63B 0.9800 .
C63 H63C 0.9800 .
C64 H64A 0.9800 .
C64 H64B 0.9800 .
C64 H64C 0.9800 .
O11 C73 1.4431 .
O11 C70 1.4433 .
C70 C71 1.5350 .
C70 H70A 0.9900 .
C70 H70B 0.9900 .
C71 C72 1.5387 .
C71 H71A 0.9900 .
C71 H71B 0.9900 .
C72 C73 1.5350 .
C72 H72A 0.9900 .
C72 H72B 0.9900 .
C73 H73A 0.9900 .
C73 H73B 0.9900 .
O11A C73A 1.4433 .
O11A C70A 1.4434 .
C70A C71A 1.5349 .
C70A H70C 0.9900 .
C70A H70D 0.9900 .
C71A C72A 1.5388 .
C71A H71C 0.9900 .
C71A H71D 0.9900 .
C72A C73A 1.5350 .
C72A H72C 0.9900 .
C72A H72D 0.9900 .
C73A H73C 0.9900 .
C73A H73D 0.9900 .
O12 C80 1.4433 .
O12 C83 1.4433 .
C80 C81 1.5349 .
C80 H80A 0.9900 .
C80 H80B 0.9900 .
C81 C82 1.5386 .
C81 H81A 0.9900 .
C81 H81B 0.9900 .
C82 C83 1.5349 .
C82 H82A 0.9900 .
C82 H82B 0.9900 .
C83 H83A 0.9900 .
C83 H83B 0.9900 .
O13 C93 1.4432 .
O13 C90 1.4432 .
C90 C91 1.5349 .
C90 H90A 0.9900 .
C90 H90B 0.9900 .
C91 C92 1.5387 .
C91 H91A 0.9900 .
C91 H91B 0.9900 .
C92 C93 1.5349 .
C92 H92A 0.9900 .
C92 H92B 0.9900 .
C93 H93A 0.9900 .
C93 H93B 0.9900 .
